data_7127845
loop_
_publ_author_name
'Geng, Lin'
'Li, Qiao-Hong'
'Wang, San-Tai'
'Liu, Ya-Jie'
'Fang, Wei-Hui'
'Zhang, Jian'

_publ_section_title
;
 Aluminium nanorings: configuration deformation and structural
 transformation.
;
_journal_issue 16
_journal_name_full 'Chemical communications (Cambridge, England)'
_journal_page_first 2085
_journal_page_last 2088
_journal_paper_doi 10.1039/d0cc07513b
_journal_volume 57
_journal_year 2021
_chemical_formula_moiety 'C40 H90 Al10 O40'
_chemical_formula_sum 'C40 H90 Al10 O40'
_chemical_formula_weight 1480.91
_space_group_crystal_system monoclinic
_space_group_IT_number 14
_space_group_name_Hall '-P 2ybc'
_space_group_name_H-M_alt 'P 1 21/c 1'
_atom_sites_solution_hydrogens mixed
_audit_creation_date 2021-01-16
_audit_creation_method
;
Olex2 1.2
(compiled 2018.05.29 svn.r3508 for OlexSys, GUI svn.r5506)
;
_audit_update_record
;
2021-01-18 deposited with the CCDC.	2021-01-20 downloaded from the CCDC.
;
_cell_angle_alpha 90
_cell_angle_beta 107.3220(10)
_cell_angle_gamma 90
_cell_formula_units_Z 6
_cell_length_a 8.65470(10)
_cell_length_b 44.2025(6)
_cell_length_c 28.0556(4)
_cell_measurement_reflns_used 24490
_cell_measurement_temperature 120.01(10)
_cell_measurement_theta_max 60.5890
_cell_measurement_theta_min 2.2410
_cell_volume 10246.2(2)
_computing_cell_refinement 'CrysAlisPro 1.171.39.46c (Rigaku OD, 2018)'
_computing_data_collection 'CrysAlisPro 1.171.39.46c (Rigaku OD, 2018)'
_computing_data_reduction 'CrysAlisPro 1.171.39.46c (Rigaku OD, 2018)'
_computing_molecular_graphics 'Olex2 (Dolomanov et al., 2009)'
_computing_publication_material 'Olex2 (Dolomanov et al., 2009)'
_computing_structure_refinement 'ShelXL (Sheldrick, 2015)'
_computing_structure_solution 'SHELXT 2014/5 (Sheldrick, 2014)'
_diffrn_ambient_temperature 120.01(10)
_diffrn_detector_type HyPix
_diffrn_measured_fraction_theta_full 0.961
_diffrn_measured_fraction_theta_max 0.961
_diffrn_measurement_details
;
List of Runs (angles in degrees, time in seconds):

  # Type    Start    End  Width  t~exp~   \w     \q     \k     \f   Frames
#--------------------------------------------------------------------------
  1  \w     -3.00  25.12   0.38    0.15    --   72.03 -19.00 -60.00   74
  2  \w     -1.00  52.20   0.38    0.15    --   72.03 -48.00  55.00  140
  3  \w     95.00 135.66   0.38    0.15    --   72.03  48.00-156.00  107
  4  \w     88.00 131.70   0.38    0.15    --   72.03 117.00  72.00  115
  5  \w    -26.00   0.22   0.38    0.15    --  -75.46  19.00-150.00   69
  6  \w    -65.00 -37.64   0.38    0.15    --  -75.46  57.00 -60.00   72
  7  \w    -13.00  20.06   0.38    0.04    --   -1.72  38.00 -90.00   87
  8  \w     27.00  61.20   0.38    0.04    --   -1.72  38.00 -90.00   90
  9  \w    -26.00  -0.92   0.38    0.15    --  -75.46  19.00 -90.00   66
 10  \w    -27.00  -2.68   0.38    0.15    --  -75.46  38.00  30.00   64
 11  \w    -41.00  -7.94   0.38    0.15    --  -75.46  38.00 150.00   87
 12  \w    -25.00   2.36   0.38    0.04    --   -1.72 -48.00  55.00   72
 13  \w   -108.00 -83.68   0.38    0.15    --  -75.46-125.00-150.00   64
 14  \w   -148.00-122.92   0.38    0.15    --  -75.46-125.00-150.00   66
;
_diffrn_measurement_device 'four-circle diffractometer'
_diffrn_measurement_device_type 'ROD, Synergy Custom system, HyPix'
_diffrn_measurement_method '\w scans'
_diffrn_radiation_type GaK\a
_diffrn_radiation_wavelength 1.3405
_diffrn_reflns_av_R_equivalents 0.0255
_diffrn_reflns_av_unetI/netI 0.0297
_diffrn_reflns_Laue_measured_fraction_full 0.961
_diffrn_reflns_Laue_measured_fraction_max 0.961
_diffrn_reflns_limit_h_max 7
_diffrn_reflns_limit_h_min -9
_diffrn_reflns_limit_k_max 43
_diffrn_reflns_limit_k_min -50
_diffrn_reflns_limit_l_max 31
_diffrn_reflns_limit_l_min -31
_diffrn_reflns_number 37363
_diffrn_reflns_point_group_measured_fraction_full 0.961
_diffrn_reflns_point_group_measured_fraction_max 0.961
_diffrn_reflns_theta_full 49.608
_diffrn_reflns_theta_max 49.608
_diffrn_reflns_theta_min 2.253
_exptl_absorpt_coefficient_mu 1.437
_exptl_absorpt_correction_T_max 1.00000
_exptl_absorpt_correction_T_min 0.61510
_exptl_absorpt_correction_type multi-scan
_exptl_absorpt_process_details
;
CrysAlisPro 1.171.39.46c (Rigaku Oxford Diffraction, 2018)
Empirical absorption correction using spherical harmonics,
 implemented in SCALE3 ABSPACK scaling algorithm.
;
_exptl_crystal_colour colourless
_exptl_crystal_colour_primary colourless
_exptl_crystal_density_diffrn 1.440
_exptl_crystal_description block
_exptl_crystal_F_000 4680
_exptl_crystal_size_max 0.3
_exptl_crystal_size_mid 0.21
_exptl_crystal_size_min 0.14
_refine_diff_density_max 0.501
_refine_diff_density_min -0.344
_refine_diff_density_rms 0.057
_refine_ls_extinction_method none
_refine_ls_goodness_of_fit_ref 1.151
_refine_ls_hydrogen_treatment constr
_refine_ls_matrix_type full
_refine_ls_number_parameters 1443
_refine_ls_number_reflns 15112
_refine_ls_number_restraints 59
_refine_ls_restrained_S_all 1.150
_refine_ls_R_factor_all 0.0657
_refine_ls_R_factor_gt 0.0586
_refine_ls_shift/su_max 0.001
_refine_ls_shift/su_mean 0.000
_refine_ls_structure_factor_coef Fsqd
_refine_ls_weighting_details 'w=1/[\s^2^(Fo^2^)+(0.0452P)^2^+19.3480P] where P=(Fo^2^+2Fc^2^)/3'
_refine_ls_weighting_scheme calc
_refine_ls_wR_factor_gt 0.1437
_refine_ls_wR_factor_ref 0.1470
_reflns_Friedel_coverage 0.000
_reflns_number_gt 13259
_reflns_number_total 15112
_reflns_threshold_expression 'I > 2\s(I)'
_cod_data_source_file d0cc07513b2.cif
_cod_data_source_block AlOC-33-B
_cod_depositor_comments 'Adding full bibliography for 7127841--7127847.cif.'
_cod_database_code 7127845
_shelx_shelxl_version_number 2018/3
_shelx_space_group_comment
;
The symmetry employed for this shelxl refinement is uniquely defined
by the following loop, which should always be used as a source of
symmetry information in preference to the above space-group names.
They are only intended as comments.
;
_olex2_refinement_description
;
1. Fixed Uiso
 At 1.5 times of:
  All C(H,H,H) groups
2. Restrained distances
 H61E-H55C
 1.2 with sigma of 0.002
3. Rigid bond restraints
 O12, C40B
 with sigma for 1-2 distances of 0.01 and sigma for 1-3 distances of 0.01
 O53, C3B
 with sigma for 1-2 distances of 0.01 and sigma for 1-3 distances of 0.01
 O50, C50A, C50B
 with sigma for 1-2 distances of 0.01 and sigma for 1-3 distances of 0.01
4. Uiso/Uaniso restraints and constraints
Uanis(C27A) \\sim Ueq, Uanis(C27B) \\sim Ueq: with sigma of 0.01 and sigma for
terminal atoms of 0.02
Uanis(C40A) \\sim Ueq, Uanis(C40B) \\sim Ueq: with sigma of 0.01 and sigma for
terminal atoms of 0.02
Uanis(O50) \\sim Ueq, Uanis(C50B) \\sim Ueq, Uanis(C50A) \\sim Ueq: with sigma
of 0.01 and sigma for terminal atoms of 0.02
Uanis(O1) \\sim Ueq, Uanis(C0AA) \\sim Ueq: with sigma of 0.01 and sigma for
terminal atoms of 0.02
Uanis(C0AA) \\sim Ueq: with sigma of 0.01 and sigma for terminal atoms of 0.02
5. Others
 Sof(C46)=Sof(H46A)=Sof(H46B)=Sof(H46C)=Sof(C55A)=Sof(H55A)=Sof(H55B)=
 Sof(H55C)=Sof(C61A)=Sof(H61D)=Sof(H61E)=Sof(H61F)=Sof(C52A)=Sof(H52D)=
 Sof(H52E)=Sof(H52F)=Sof(C5B)=Sof(H5BA)=Sof(H5BB)=Sof(H5BC)=Sof(C26B)=Sof(H26D)=
 Sof(H26E)=Sof(H26F)=1-FVAR(1)
 Sof(C52B)=Sof(H52A)=Sof(H52B)=Sof(H52C)=Sof(C5A)=Sof(H5AA)=Sof(H5AB)=
 Sof(H5AC)=Sof(C26A)=Sof(H26A)=Sof(H26B)=Sof(H26C)=Sof(C61B)=Sof(H61A)=
 Sof(H61B)=Sof(H61C)=Sof(C55B)=Sof(H55D)=Sof(H55E)=Sof(H55F)=Sof(C0BA)=
 Sof(H0BA)=Sof(H0BB)=Sof(H0BC)=FVAR(1)
 Fixed Sof: C31A(0.7) H31A(0.7) H31B(0.7) H31C(0.7) C7A(0.8) H7AA(0.8)
 H7AB(0.8) H7AC(0.8) C27A(0.8) H27A(0.8) H27B(0.8) H27C(0.8) C40A(0.85)
 H40A(0.85) H40B(0.85) H40C(0.85) C3A(0.87) H3AA(0.87) H3AB(0.87) H3AC(0.87)
 C45A(0.7) H45A(0.7) H45B(0.7) H45C(0.7) C49A(0.72) H49A(0.72) H49B(0.72)
 H49C(0.72) C50A(0.718) H50A(0.718) H50B(0.718) H50C(0.718) C51A(0.6) H51A(0.6)
 H51B(0.6) H51C(0.6) C54A(0.7) H54A(0.7) H54B(0.7) H54C(0.7) C60B(0.5)
 H60A(0.5) H60B(0.5) H60C(0.5) C60A(0.5) H60D(0.5) H60E(0.5) H60F(0.5)
 C1AB(0.4) H1AD(0.4) H1AE(0.4) H1AF(0.4) C1AA(0.6) H1AG(0.6) H1AH(0.6)
 H1AI(0.6) C54B(0.3) H54D(0.3) H54E(0.3) H54F(0.3) C7B(0.2) H7BA(0.2) H7BB(0.2)
 H7BC(0.2) C49B(0.28) H49D(0.28) H49E(0.28) H49F(0.28) C51B(0.4) H51D(0.4)
 H51E(0.4) H51F(0.4) C50B(0.282) H50D(0.282) H50E(0.282) H50F(0.282) C0AA(0.5)
 H0AA(0.5) H0AB(0.5) H0AC(0.5) C2BB(0.8) H2BA(0.8) H2BB(0.8) H2BC(0.8)
 C2BA(0.2) H2BD(0.2) H2BE(0.2) H2BF(0.2) C3B(0.13) H3BA(0.13) H3BB(0.13)
 H3BC(0.13) C31B(0.3) H31D(0.3) H31E(0.3) H31F(0.3) C45B(0.3) H45D(0.3)
 H45E(0.3) H45F(0.3) C40B(0.15) H40D(0.15) H40E(0.15) H40F(0.15) C27B(0.2)
 H27D(0.2) H27E(0.2) H27F(0.2)
6.a Riding coordinates:
 C32(H32A,H32B,H32C), C7A(H7AA,H7AB,H7AC), C51A(H51A,H51B,H51C), C55A(H55A,
 H55B,H55C), C60A(H60D,H60E,H60F), C61A(H61D,H61E,H61F), C1AA(H1AG,H1AH,H1AI),
 C51B(H51D,H51E,H51F), C0AA(H0AA,H0AB,H0AC)
6.b Idealised Me refined as rotating group:
 C12(H12A,H12B,H12C), C13(H13A,H13B,H13C), C15(H15A,H15B,H15C), C18(H18A,H18B,
 H18C), C21(H21A,H21B,H21C), C24(H24A,H24B,H24C), C28(H28A,H28B,H28C), C29(H29A,
 H29B,H29C), C31A(H31A,H31B,H31C), C34(H34A,H34B,H34C), C52B(H52A,H52B,H52C),
 C5A(H5AA,H5AB,H5AC), C17(H17A,H17B,H17C), C19(H19A,H19B,H19C), C1A(H1AA,H1AB,
 H1AC), C1B(H1BA,H1BB,H1BC), C20(H20A,H20B,H20C), C26A(H26A,H26B,H26C),
 C27A(H27A,H27B,H27C), C30(H30A,H30B,H30C), C33(H33A,H33B,H33C), C35(H35A,H35B,
 H35C), C37(H37A,H37B,H37C), C38(H38A,H38B,H38C), C39(H39A,H39B,H39C),
 C40A(H40A,H40B,H40C), C41(H41A,H41B,H41C), C42(H42A,H42B,H42C), C3A(H3AA,H3AB,
 H3AC), C44(H44A,H44B,H44C), C45A(H45A,H45B,H45C), C46(H46A,H46B,H46C),
 C48(H48A,H48B,H48C), C49A(H49A,H49B,H49C), C50A(H50A,H50B,H50C), C54A(H54A,
 H54B,H54C), C60B(H60A,H60B,H60C), C61B(H61A,H61B,H61C), C52A(H52D,H52E,H52F),
 C1AB(H1AD,H1AE,H1AF), C54B(H54D,H54E,H54F), C7B(H7BA,H7BB,H7BC), C55B(H55D,
 H55E,H55F), C0BA(H0BA,H0BB,H0BC), C49B(H49D,H49E,H49F), C5B(H5BA,H5BB,H5BC),
 C50B(H50D,H50E,H50F), C2BB(H2BA,H2BB,H2BC), C2BA(H2BD,H2BE,H2BF), C3B(H3BA,
 H3BB,H3BC), C31B(H31D,H31E,H31F), C45B(H45D,H45E,H45F), C40B(H40D,H40E,H40F),
 C27B(H27D,H27E,H27F), C26B(H26D,H26E,H26F)
;
_platon_squeeze_void_probe_radius 1.20
_olex2_submission_special_instructions 'No special instructions were received'
_oxdiff_exptl_absorpt_empirical_details
;
Empirical correction (ABSPACK) includes:
- Absorption correction using spherical harmonics
- Frame scaling
;

loop_
_space_group_symop_operation_xyz
'x, y, z'
'-x, y+1/2, -z+1/2'
'-x, -y, -z'
'x, -y-1/2, z-1/2'

loop_
_atom_site_label
_atom_site_type_symbol
_atom_site_fract_x
_atom_site_fract_y
_atom_site_fract_z
_atom_site_U_iso_or_equiv
_atom_site_adp_type
_atom_site_occupancy
_atom_site_site_symmetry_order
_atom_site_calc_flag
_atom_site_refinement_flags_posn
_atom_site_refinement_flags_adp
_atom_site_refinement_flags_occupancy
_atom_site_disorder_assembly
_atom_site_disorder_group
Al1 Al -0.65833(15) -0.40442(3) -0.47059(4) 0.0389(3) Uani 1 1 d . . . . .
Al2 Al -0.33378(15) -0.48285(3) -0.32723(4) 0.0402(3) Uani 1 1 d . . . . .
Al3 Al -0.49535(15) -0.42985(3) -0.37499(4) 0.0388(3) Uani 1 1 d . . . . .
Al4 Al -0.23438(15) -0.54191(3) -0.34750(4) 0.0393(3) Uani 1 1 d . . . . .
Al5 Al -0.76397(15) -0.41528(3) -0.57578(4) 0.0385(3) Uani 1 1 d . . . . .
O1 O -0.3461(3) -0.45811(5) -0.38161(8) 0.0335(6) Uani 1 1 d . U . . .
O2 O -0.5837(3) -0.42110(6) -0.52058(9) 0.0370(6) Uani 1 1 d . . . . .
O3 O -0.4608(3) -0.40253(6) -0.42081(9) 0.0395(6) Uani 1 1 d . . . . .
O4 O -0.6608(3) -0.43979(6) -0.43340(9) 0.0384(6) Uani 1 1 d . . . . .
O5 O -0.4196(3) -0.51714(6) -0.36480(9) 0.0385(6) Uani 1 1 d . . . . .
O6 O -0.3308(3) -0.41128(6) -0.32176(9) 0.0408(6) Uani 1 1 d . . . . .
O7 O -0.6229(3) -0.36512(6) -0.49376(9) 0.0412(6) Uani 1 1 d . . . . .
O8 O -0.2069(3) -0.45310(6) -0.28381(9) 0.0417(6) Uani 1 1 d . . . . .
O9 O -0.5253(3) -0.46115(6) -0.33348(9) 0.0411(6) Uani 1 1 d . . . . .
O10 O -0.6440(3) -0.40392(6) -0.35617(9) 0.0418(6) Uani 1 1 d . . . . .
O11 O -0.1951(3) -0.54380(6) -0.40975(9) 0.0389(6) Uani 1 1 d . . . . .
O13 O -0.3347(3) -0.57798(6) -0.37415(9) 0.0393(6) Uani 1 1 d . . . . .
O14 O -0.0293(3) -0.56057(6) -0.31743(9) 0.0437(7) Uani 1 1 d . . . . .
O15 O -0.8505(3) -0.41087(6) -0.52228(9) 0.0415(6) Uani 1 1 d . . . . .
O17 O -0.7698(3) -0.38358(6) -0.43057(9) 0.0421(7) Uani 1 1 d . . . . .
O18 O -0.7161(3) -0.37306(6) -0.57606(9) 0.0415(6) Uani 1 1 d . . . . .
O19 O -0.1487(3) -0.50386(6) -0.32825(9) 0.0410(6) Uani 1 1 d . . . . .
O22 O -0.3473(4) -0.50314(6) -0.26833(10) 0.0444(7) Uani 1 1 d . . . . .
O24 O -0.2725(3) -0.54954(6) -0.28446(9) 0.0424(7) Uani 1 1 d . . . . .
O30 O -0.0342(3) -0.59484(7) -0.37694(9) 0.0456(7) Uani 1 1 d . . . . .
C1 C -0.2220(5) -0.42483(10) -0.28803(14) 0.0429(10) Uani 1 1 d . . . . .
C2 C -0.6506(5) -0.35672(9) -0.53840(15) 0.0413(10) Uani 1 1 d . . . . .
C3 C -0.7506(5) -0.38715(9) -0.38442(14) 0.0401(9) Uani 1 1 d . . . . .
C4 C 0.0325(5) -0.58218(11) -0.33534(15) 0.0477(11) Uani 1 1 d . . . . .
C6 C -0.3216(5) -0.53082(10) -0.25822(15) 0.0452(10) Uani 1 1 d . . . . .
C12 C -0.1021(6) -0.40586(10) -0.25017(16) 0.0521(11) Uani 1 1 d . . . . .
H12A H -0.106937 -0.385378 -0.261923 0.078 Uiso 1 1 calc GR . . . .
H12B H 0.004906 -0.413737 -0.245244 0.078 Uiso 1 1 calc GR . . . .
H12C H -0.127474 -0.406316 -0.219117 0.078 Uiso 1 1 calc GR . . . .
C13 C -0.6022(6) -0.32538(10) -0.54810(16) 0.0485(11) Uani 1 1 d . . . . .
H13A H -0.693061 -0.312021 -0.552930 0.073 Uiso 1 1 calc GR . . . .
H13B H -0.567259 -0.325381 -0.577523 0.073 Uiso 1 1 calc GR . . . .
H13C H -0.515264 -0.318610 -0.520078 0.073 Uiso 1 1 calc GR . . . .
C15 C -0.3493(7) -0.54264(11) -0.21110(17) 0.0589(13) Uani 1 1 d . . . . .
H15A H -0.363746 -0.525951 -0.190942 0.088 Uiso 1 1 calc GR . . . .
H15B H -0.257378 -0.554373 -0.192826 0.088 Uiso 1 1 calc GR . . . .
H15C H -0.444328 -0.555125 -0.219472 0.088 Uiso 1 1 calc GR . . . .
C18 C -0.8595(6) -0.36989(11) -0.36190(16) 0.0521(11) Uani 1 1 d . . . . .
H18A H -0.856566 -0.378776 -0.330414 0.078 Uiso 1 1 calc GR . . . .
H18B H -0.968204 -0.370533 -0.383944 0.078 Uiso 1 1 calc GR . . . .
H18C H -0.823920 -0.349247 -0.356833 0.078 Uiso 1 1 calc GR . . . .
C21 C -0.3176(5) -0.38720(13) -0.41947(18) 0.0632(14) Uani 1 1 d . . . . .
H21A H -0.324139 -0.380097 -0.452349 0.095 Uiso 1 1 calc GR . . . .
H21B H -0.227276 -0.400723 -0.408062 0.095 Uiso 1 1 calc GR . . . .
H21C H -0.303387 -0.370303 -0.397088 0.095 Uiso 1 1 calc GR . . . .
C24 C -0.5989(6) -0.45751(11) -0.29402(17) 0.0572(12) Uani 1 1 d . . . . .
H24A H -0.610091 -0.476942 -0.280127 0.086 Uiso 1 1 calc GR . . . .
H24B H -0.703670 -0.448413 -0.307228 0.086 Uiso 1 1 calc GR . . . .
H24C H -0.531880 -0.444757 -0.268435 0.086 Uiso 1 1 calc GR . . . .
C28 C 0.1933(6) -0.59363(14) -0.30535(18) 0.0730(16) Uani 1 1 d . . . . .
H28A H 0.271618 -0.589528 -0.322596 0.109 Uiso 1 1 calc GR . . . .
H28B H 0.187123 -0.615052 -0.300592 0.109 Uiso 1 1 calc GR . . . .
H28C H 0.225202 -0.583714 -0.273460 0.109 Uiso 1 1 calc GR . . . .
C29 C -1.0060(6) -0.39907(14) -0.52471(17) 0.0690(15) Uani 1 1 d . . . . .
H29A H -1.032506 -0.404497 -0.494945 0.103 Uiso 1 1 calc GR . . . .
H29B H -1.085615 -0.407327 -0.553282 0.103 Uiso 1 1 calc GR . . . .
H29C H -1.004589 -0.377433 -0.527545 0.103 Uiso 1 1 calc GR . . . .
C31A C -0.3955(12) -0.6009(2) -0.3477(4) 0.045(2) Uani 0.7 1 d . . P A 2
H31A H -0.308291 -0.613917 -0.330074 0.067 Uiso 0.7 1 calc GR . P A 2
H31B H -0.476882 -0.612673 -0.371121 0.067 Uiso 0.7 1 calc GR . P A 2
H31C H -0.441756 -0.591440 -0.324349 0.067 Uiso 0.7 1 calc GR . P A 2
C32 C -0.8078(6) -0.45582(12) -0.43333(19) 0.0672(14) Uani 1 1 d . . . . .
H32A H -0.890793 -0.441545 -0.432839 0.101 Uiso 1 1 d R . . . .
H32B H -0.785863 -0.468535 -0.404309 0.101 Uiso 1 1 d R . . . .
H32C H -0.843483 -0.468045 -0.462859 0.101 Uiso 1 1 d R . . . .
C34 C 0.0107(7) -0.49263(12) -0.3179(2) 0.0740(15) Uani 1 1 d . . . . .
H34A H 0.010497 -0.474983 -0.337871 0.111 Uiso 1 1 calc GR . . . .
H34B H 0.078631 -0.507865 -0.325630 0.111 Uiso 1 1 calc GR . . . .
H34C H 0.051378 -0.487417 -0.283189 0.111 Uiso 1 1 calc GR . . . .
C52B C -0.0489(13) -0.5293(2) -0.4219(4) 0.059(3) Uani 0.493(8) 1 d . . P B 1
H52A H -0.021734 -0.510526 -0.404117 0.088 Uiso 0.493(8) 1 calc GR . P B 1
H52B H -0.076171 -0.525507 -0.457161 0.088 Uiso 0.493(8) 1 calc GR . P B 1
H52C H 0.042044 -0.542757 -0.412073 0.088 Uiso 0.493(8) 1 calc GR . P B 1
Al6 Al -0.01912(15) -0.26469(3) -0.08999(4) 0.0428(3) Uani 1 1 d . . . . .
Al7 Al 0.04252(16) -0.23239(3) 0.10100(4) 0.0442(3) Uani 1 1 d . . . . .
Al8 Al 0.05340(15) -0.23048(3) 0.00028(4) 0.0426(3) Uani 1 1 d . . . . .
Al9 Al -0.03376(16) -0.27035(3) 0.17329(4) 0.0458(3) Uani 1 1 d . . . . .
Al10 Al -0.15515(16) -0.32844(3) 0.18984(5) 0.0462(3) Uani 1 1 d . . . . .
Al11 Al -0.13540(17) -0.32166(3) -0.13411(4) 0.0471(3) Uani 1 1 d . . . . .
Al12 Al -0.27486(17) -0.38522(3) 0.14550(5) 0.0509(3) Uani 1 1 d . . . . .
Al13 Al -0.24386(18) -0.38061(3) -0.11604(5) 0.0527(3) Uani 1 1 d . . . . .
Al14 Al -0.32615(19) -0.42090(3) 0.05730(5) 0.0569(4) Uani 1 1 d . . . . .
Al15 Al -0.3122(2) -0.41923(3) -0.04308(5) 0.0582(4) Uani 1 1 d . . . . .
O12 O -0.1144(3) -0.25382(6) -0.04092(9) 0.0406(6) Uani 1 1 d . U . . .
O16 O 0.1578(3) -0.25188(7) -0.03813(10) 0.0449(7) Uani 1 1 d . . . . .
O20 O 0.0031(3) -0.30578(6) -0.07589(9) 0.0418(7) Uani 1 1 d . . . . .
O21 O -0.1211(3) -0.25791(6) 0.10723(9) 0.0429(7) Uani 1 1 d . . . . .
O23 O -0.0086(3) -0.31139(6) 0.16064(9) 0.0439(7) Uani 1 1 d . . . . .
O25 O -0.0636(3) -0.21366(6) 0.04002(9) 0.0425(7) Uani 1 1 d . . . . .
O26 O 0.2449(3) -0.20764(7) 0.03203(10) 0.0464(7) Uani 1 1 d . . . . .
O27 O -0.0041(3) -0.19799(6) -0.04685(9) 0.0421(7) Uani 1 1 d . . . . .
O28 O -0.2019(4) -0.28118(7) -0.13679(10) 0.0445(7) Uani 1 1 d . . . . .
O29 O -0.0646(3) -0.22487(7) -0.11778(10) 0.0443(7) Uani 1 1 d . . . . .
O31 O -0.2820(3) -0.33975(6) -0.10507(10) 0.0438(7) Uani 1 1 d . . . . .
O32 O -0.0290(4) -0.20208(7) 0.13821(10) 0.0480(7) Uani 1 1 d . . . . .
O33 O 0.1447(4) -0.25451(7) 0.15814(10) 0.0505(7) Uani 1 1 d . . . . .
O34 O 0.0923(4) -0.27684(7) 0.24112(10) 0.0523(8) Uani 1 1 d . . . . .
O35 O 0.1056(3) -0.25616(6) 0.05536(9) 0.0414(6) Uani 1 1 d . . . . .
O36 O -0.1732(4) -0.39522(6) 0.09772(10) 0.0468(7) Uani 1 1 d . . . . .
O37 O 0.2303(4) -0.20771(7) 0.11001(10) 0.0508(7) Uani 1 1 d . . . . .
O38 O -0.3006(3) -0.34383(7) 0.13107(10) 0.0478(7) Uani 1 1 d . . . . .
O39 O -0.2178(3) -0.28796(7) 0.18291(10) 0.0475(7) Uani 1 1 d . . . . .
O40 O -0.0050(4) -0.32194(7) 0.25442(10) 0.0503(7) Uani 1 1 d . . . . .
O41 O -0.0939(4) -0.36871(7) 0.19154(10) 0.0488(7) Uani 1 1 d . . . . .
O42 O -0.2845(4) -0.32962(7) -0.19858(10) 0.0505(7) Uani 1 1 d . . . . .
O43 O -0.0840(4) -0.23171(7) 0.19564(10) 0.0482(7) Uani 1 1 d . . . . .
O44 O 0.0193(4) -0.31307(8) -0.16881(10) 0.0527(8) Uani 1 1 d . . . . .
O45 O 0.1122(3) -0.26875(7) -0.13334(10) 0.0485(7) Uani 1 1 d . . . . .
O46 O -0.0634(4) -0.36152(7) -0.12489(10) 0.0529(8) Uani 1 1 d . . . . .
O47 O -0.1564(4) -0.39188(7) -0.04946(10) 0.0510(7) Uani 1 1 d . . . . .
O48 O -0.3109(4) -0.33679(7) 0.22459(11) 0.0511(7) Uani 1 1 d . . . . .
O49 O -0.4105(4) -0.38070(7) 0.18828(11) 0.0539(8) Uani 1 1 d . . . . .
O50 O -0.3895(4) -0.39631(7) 0.00069(11) 0.0532(8) Uani 1 1 d . U . . .
O51 O -0.2260(4) -0.42419(7) 0.17488(12) 0.0569(8) Uani 1 1 d . . . . .
O52 O -0.4449(4) -0.40094(8) 0.09383(11) 0.0581(8) Uani 1 1 d . . . . .
O53 O -0.4201(4) -0.39866(7) -0.10167(11) 0.0587(8) Uani 1 1 d . U . . .
O54 O -0.2005(4) -0.43548(7) 0.01866(11) 0.0572(8) Uani 1 1 d . . . . .
O55 O -0.3680(4) -0.37580(7) -0.18432(11) 0.0540(8) Uani 1 1 d . . . . .
O56 O -0.2539(4) -0.45214(7) 0.10622(12) 0.0625(9) Uani 1 1 d . . . . .
O57 O -0.2266(4) -0.44870(7) -0.07871(12) 0.0626(9) Uani 1 1 d . . . . .
O58 O -0.1769(4) -0.41852(7) -0.13635(11) 0.0608(9) Uani 1 1 d . . . . .
O59 O -0.4876(5) -0.44718(8) -0.05099(13) 0.0711(10) Uani 1 1 d . . . . .
O60 O -0.5008(5) -0.44792(8) 0.02721(14) 0.0700(10) Uani 1 1 d . . . . .
C5A C -0.3000(12) -0.2541(3) 0.0816(4) 0.059(3) Uani 0.493(8) 1 d . . P B 1
H5AA H -0.355921 -0.251825 0.106209 0.089 Uiso 0.493(8) 1 calc GR . P B 1
H5AB H -0.340480 -0.271616 0.061483 0.089 Uiso 0.493(8) 1 calc GR . P B 1
H5AC H -0.317373 -0.236464 0.060682 0.089 Uiso 0.493(8) 1 calc GR . P B 1
C7A C 0.0508(14) -0.3197(2) -0.0258(3) 0.116(3) Uani 0.8 1 d . . P C 2
H7AA H 0.054006 -0.341367 -0.028541 0.173 Uiso 0.8 1 d R . P C 2
H7AB H 0.155496 -0.312457 -0.006781 0.173 Uiso 0.8 1 d R . P C 2
H7AC H -0.027714 -0.314217 -0.009291 0.173 Uiso 0.8 1 d R . P C 2
C8 C 0.0893(6) -0.29985(12) 0.26779(15) 0.0495(11) Uani 1 1 d . . . . .
C9 C 0.2988(5) -0.20113(10) 0.07755(15) 0.0463(10) Uani 1 1 d . . . . .
C10 C -0.0543(5) -0.20031(10) -0.09399(15) 0.0435(10) Uani 1 1 d . . . . .
C11 C -0.0756(5) -0.20626(11) 0.17641(15) 0.0468(10) Uani 1 1 d . . . . .
C14 C 0.1126(6) -0.29057(12) -0.16271(16) 0.0529(12) Uani 1 1 d . . . . .
C16 C -0.4078(6) -0.35878(12) 0.21726(17) 0.0533(12) Uani 1 1 d . . . . .
C17 C -0.1211(6) -0.17893(11) 0.20039(16) 0.0552(12) Uani 1 1 d . . . . .
H17A H -0.024823 -0.168460 0.219005 0.083 Uiso 1 1 calc GR . . . .
H17B H -0.181401 -0.184969 0.222499 0.083 Uiso 1 1 calc GR . . . .
H17C H -0.186203 -0.165764 0.175104 0.083 Uiso 1 1 calc GR . . . .
C19 C -0.1053(6) -0.17177(10) -0.12363(16) 0.0542(12) Uani 1 1 d . . . . .
H19A H -0.199261 -0.163576 -0.116831 0.081 Uiso 1 1 calc GR . . . .
H19B H -0.130362 -0.176215 -0.158607 0.081 Uiso 1 1 calc GR . . . .
H19C H -0.018808 -0.157285 -0.114397 0.081 Uiso 1 1 calc GR . . . .
C1A C 0.4587(6) -0.18533(12) 0.09523(17) 0.0570(12) Uani 1 1 d . . . . .
H1AA H 0.539576 -0.197179 0.086678 0.086 Uiso 1 1 calc GR . . . .
H1AB H 0.488415 -0.182824 0.130803 0.086 Uiso 1 1 calc GR . . . .
H1AC H 0.450736 -0.165847 0.079554 0.086 Uiso 1 1 calc GR . . . .
C1B C 0.2091(6) -0.30040(12) 0.31888(16) 0.0596(13) Uani 1 1 d . . . . .
H1BA H 0.315359 -0.296249 0.316449 0.089 Uiso 1 1 calc GR . . . .
H1BB H 0.208181 -0.319992 0.333561 0.089 Uiso 1 1 calc GR . . . .
H1BC H 0.180469 -0.285311 0.339376 0.089 Uiso 1 1 calc GR . . . .
C20 C -0.4911(6) -0.35287(12) -0.26249(16) 0.0615(13) Uani 1 1 d . . . . .
H20A H -0.505764 -0.332608 -0.275377 0.092 Uiso 1 1 calc GR . . . .
H20B H -0.592932 -0.360681 -0.260866 0.092 Uiso 1 1 calc GR . . . .
H20C H -0.450819 -0.365413 -0.284078 0.092 Uiso 1 1 calc GR . . . .
C22 C -0.3729(6) -0.35273(11) -0.21150(16) 0.0518(11) Uani 1 1 d . . . . .
C23 C -0.2202(7) -0.44890(12) 0.1531(2) 0.0616(13) Uani 1 1 d . . . . .
C25 C -0.1806(7) -0.44412(12) -0.11674(18) 0.0610(13) Uani 1 1 d . . . . .
C26A C -0.134(3) -0.1830(4) 0.0318(8) 0.044(5) Uani 0.493(8) 1 d . . P B 1
H26A H -0.194658 -0.179363 0.054742 0.066 Uiso 0.493(8) 1 calc GR . P B 1
H26B H -0.203838 -0.181416 -0.001820 0.066 Uiso 0.493(8) 1 calc GR . P B 1
H26C H -0.048378 -0.168396 0.037065 0.066 Uiso 0.493(8) 1 calc GR . P B 1
C27A C -0.3001(10) -0.2660(2) -0.1819(3) 0.0502(18) Uani 0.8 1 d . U P D 2
H27A H -0.329749 -0.246232 -0.173426 0.075 Uiso 0.8 1 calc GR . P D 2
H27B H -0.396053 -0.277625 -0.196680 0.075 Uiso 0.8 1 calc GR . P D 2
H27C H -0.238875 -0.264131 -0.205215 0.075 Uiso 0.8 1 calc GR . P D 2
C30 C 0.2264(6) -0.28869(14) -0.19297(19) 0.0687(15) Uani 1 1 d . . . . .
H30A H 0.242116 -0.308490 -0.204779 0.103 Uiso 1 1 calc GR . . . .
H30B H 0.328297 -0.280832 -0.172797 0.103 Uiso 1 1 calc GR . . . .
H30C H 0.182440 -0.275513 -0.220936 0.103 Uiso 1 1 calc GR . . . .
C33 C -0.5292(6) -0.35831(14) 0.2456(2) 0.0724(15) Uani 1 1 d . . . . .
H33A H -0.478829 -0.350985 0.278784 0.109 Uiso 1 1 calc GR . . . .
H33B H -0.569351 -0.378408 0.247129 0.109 Uiso 1 1 calc GR . . . .
H33C H -0.617280 -0.345225 0.228953 0.109 Uiso 1 1 calc GR . . . .
C35 C 0.3226(6) -0.25671(14) -0.0321(2) 0.0789(18) Uani 1 1 d . . . . .
H35A H 0.341953 -0.277961 -0.034545 0.118 Uiso 1 1 calc GR . . . .
H35B H 0.385491 -0.249397 -0.000008 0.118 Uiso 1 1 calc GR . . . .
H35C H 0.353159 -0.246086 -0.057790 0.118 Uiso 1 1 calc GR . . . .
C36 C -0.5502(7) -0.45583(13) -0.0179(2) 0.0732(15) Uani 1 1 d . . . . .
C37 C -0.1282(8) -0.47071(12) -0.1411(2) 0.0750(16) Uani 1 1 d . . . . .
H37A H -0.128542 -0.488561 -0.121664 0.113 Uiso 1 1 calc GR . . . .
H37B H -0.020892 -0.467242 -0.143225 0.113 Uiso 1 1 calc GR . . . .
H37C H -0.201398 -0.473371 -0.174063 0.113 Uiso 1 1 calc GR . . . .
C38 C -0.1702(9) -0.47638(12) 0.1856(2) 0.0861(19) Uani 1 1 d . . . . .
H38A H -0.078887 -0.485724 0.178756 0.129 Uiso 1 1 calc GR . . . .
H38B H -0.258541 -0.490478 0.178597 0.129 Uiso 1 1 calc GR . . . .
H38C H -0.141298 -0.470512 0.220035 0.129 Uiso 1 1 calc GR . . . .
C39 C -0.0628(7) -0.45426(16) 0.0319(2) 0.0851(18) Uani 1 1 d . . . . .
H39A H 0.033003 -0.442022 0.039006 0.128 Uiso 1 1 calc GR . . . .
H39B H -0.066032 -0.467682 0.004667 0.128 Uiso 1 1 calc GR . . . .
H39C H -0.061545 -0.465888 0.060869 0.128 Uiso 1 1 calc GR . . . .
C40A C -0.2882(7) -0.24640(16) -0.0528(2) 0.0634(16) Uani 0.85 1 d . U P E 1
H40A H -0.317644 -0.232340 -0.080057 0.095 Uiso 0.85 1 calc GR . P E 1
H40B H -0.308844 -0.237515 -0.024030 0.095 Uiso 0.85 1 calc GR . P E 1
H40C H -0.351133 -0.264540 -0.061889 0.095 Uiso 0.85 1 calc GR . P E 1
C41 C 0.0868(7) -0.37313(15) -0.1258(3) 0.094(2) Uani 1 1 d . . . . .
H41A H 0.093072 -0.372705 -0.159362 0.141 Uiso 1 1 calc GR . . . .
H41B H 0.097709 -0.393600 -0.113807 0.141 Uiso 1 1 calc GR . . . .
H41C H 0.172272 -0.361017 -0.104768 0.141 Uiso 1 1 calc GR . . . .
C42 C 0.0432(6) -0.38372(14) 0.2214(3) 0.096(2) Uani 1 1 d . . . . .
H42A H 0.109994 -0.389849 0.201280 0.145 Uiso 1 1 calc GR . . . .
H42B H 0.010324 -0.401233 0.236160 0.145 Uiso 1 1 calc GR . . . .
H42C H 0.103248 -0.370355 0.247298 0.145 Uiso 1 1 calc GR . . . .
C3A C -0.5675(8) -0.40962(17) -0.1389(2) 0.0727(17) Uani 0.87 1 d . . P F 2
H3AA H -0.622257 -0.392948 -0.158763 0.109 Uiso 0.87 1 calc GR . P F 2
H3AB H -0.637672 -0.418768 -0.122143 0.109 Uiso 0.87 1 calc GR . P F 2
H3AC H -0.539025 -0.424316 -0.160007 0.109 Uiso 0.87 1 calc GR . P F 2
C44 C -0.6909(8) -0.47672(15) -0.0334(3) 0.092(2) Uani 1 1 d . . . . .
H44A H -0.787498 -0.465331 -0.048583 0.138 Uiso 1 1 calc GR . . . .
H44B H -0.702193 -0.487195 -0.004629 0.138 Uiso 1 1 calc GR . . . .
H44C H -0.673968 -0.491124 -0.056944 0.138 Uiso 1 1 calc GR . . . .
C45A C -0.6076(13) -0.4100(2) 0.0974(4) 0.064(3) Uani 0.7 1 d . . P G 2
H45A H -0.599672 -0.429325 0.113550 0.097 Uiso 0.7 1 calc GR . P G 2
H45B H -0.682728 -0.411300 0.064479 0.097 Uiso 0.7 1 calc GR . P G 2
H45C H -0.644797 -0.395169 0.116456 0.097 Uiso 0.7 1 calc GR . P G 2
C46 C 0.2992(15) -0.2425(3) 0.1959(4) 0.046(3) Uani 0.507(8) 1 d . . P B 2
H46A H 0.379771 -0.238873 0.179360 0.069 Uiso 0.507(8) 1 calc GR . P B 2
H46B H 0.338946 -0.257214 0.221900 0.069 Uiso 0.507(8) 1 calc GR . P B 2
H46C H 0.275587 -0.223995 0.210182 0.069 Uiso 0.507(8) 1 calc GR . P B 2
C48 C -0.3341(8) -0.27413(15) 0.2004(4) 0.123(3) Uani 1 1 d . . . . .
H48A H -0.293294 -0.271894 0.236030 0.185 Uiso 1 1 calc GR . . . .
H48B H -0.430107 -0.286349 0.192155 0.185 Uiso 1 1 calc GR . . . .
H48C H -0.359317 -0.254562 0.185260 0.185 Uiso 1 1 calc GR . . . .
C49A C -0.4640(9) -0.33103(18) 0.1050(3) 0.072(2) Uani 0.72 1 d . . P H 2
H49A H -0.543757 -0.340561 0.117473 0.108 Uiso 0.72 1 calc GR . P H 2
H49B H -0.489335 -0.334678 0.069750 0.108 Uiso 0.72 1 calc GR . P H 2
H49C H -0.463607 -0.309644 0.110962 0.108 Uiso 0.72 1 calc GR . P H 2
C50A C -0.5501(10) -0.3814(2) -0.0141(3) 0.074(2) Uani 0.718 1 d . U P I 1
H50A H -0.633380 -0.396455 -0.019299 0.111 Uiso 0.718 1 calc GR . P I 1
H50B H -0.563581 -0.370268 -0.044471 0.111 Uiso 0.718 1 calc GR . P I 1
H50C H -0.557291 -0.367801 0.011818 0.111 Uiso 0.718 1 calc GR . P I 1
C51A C -0.4393(12) -0.3281(2) -0.1061(4) 0.072(3) Uani 0.6 1 d . . P J 1
H51A H -0.505616 -0.326297 -0.140172 0.108 Uiso 0.6 1 d R . P J 1
H51B H -0.490066 -0.341617 -0.088552 0.108 Uiso 0.6 1 d R . P J 1
H51C H -0.426476 -0.308587 -0.090472 0.108 Uiso 0.6 1 d R . P J 1
C54A C 0.2639(14) -0.2749(3) 0.0712(4) 0.112(4) Uani 0.7 1 d . . P K 2
H54A H 0.354233 -0.261609 0.084595 0.168 Uiso 0.7 1 calc GR . P K 2
H54B H 0.277274 -0.285334 0.042720 0.168 Uiso 0.7 1 calc GR . P K 2
H54C H 0.258379 -0.289333 0.096226 0.168 Uiso 0.7 1 calc GR . P K 2
C55A C 0.0366(15) -0.3248(3) 0.1188(4) 0.080(4) Uani 0.507(8) 1 d . . P B 2
H55A H 0.141528 -0.317598 0.119108 0.119 Uiso 0.507(8) 1 d R . P B 2
H55B H -0.041422 -0.319428 0.087748 0.119 Uiso 0.507(8) 1 d R . P B 2
H55C H 0.039728 -0.346418 0.122478 0.119 Uiso 0.507(8) 1 d DR . P B 2
C60B C 0.0324(18) -0.3958(3) -0.0256(5) 0.100(4) Uani 0.5 1 d . . P L 1
H60A H 0.063590 -0.415797 -0.032398 0.149 Uiso 0.5 1 calc GR . P L 1
H60B H 0.060244 -0.392831 0.009863 0.149 Uiso 0.5 1 calc GR . P L 1
H60C H 0.087993 -0.381153 -0.039713 0.149 Uiso 0.5 1 calc GR . P L 1
C61B C 0.017(2) -0.4002(4) 0.1118(5) 0.111(5) Uani 0.493(8) 1 d . . P B 1
H61A H 0.071600 -0.384855 0.134996 0.167 Uiso 0.493(8) 1 calc GR . P B 1
H61B H 0.050639 -0.398993 0.082198 0.167 Uiso 0.493(8) 1 calc GR . P B 1
H61C H 0.044288 -0.419769 0.126862 0.167 Uiso 0.493(8) 1 calc GR . P B 1
C60A C -0.0541(19) -0.3724(4) -0.0086(5) 0.105(5) Uani 0.5 1 d . . P L 2
H60D H 0.041832 -0.366192 -0.016543 0.157 Uiso 0.5 1 d R . P L 2
H60E H -0.024188 -0.383472 0.022167 0.157 Uiso 0.5 1 d R . P L 2
H60F H -0.115088 -0.354772 -0.005183 0.157 Uiso 0.5 1 d R . P L 2
C61A C -0.0742(17) -0.3739(4) 0.0773(5) 0.128(6) Uani 0.507(8) 1 d . . P B 2
H61D H 0.036276 -0.380646 0.087072 0.192 Uiso 0.507(8) 1 d R . P B 2
H61E H -0.079684 -0.353976 0.090282 0.192 Uiso 0.507(8) 1 d DR . P B 2
H61F H -0.115274 -0.373436 0.041502 0.192 Uiso 0.507(8) 1 d R . P B 2
C52A C -0.2139(17) -0.5185(2) -0.4445(4) 0.076(4) Uani 0.507(8) 1 d . . P B 2
H52D H -0.275377 -0.524910 -0.477361 0.113 Uiso 0.507(8) 1 calc GR . P B 2
H52E H -0.109116 -0.511660 -0.445086 0.113 Uiso 0.507(8) 1 calc GR . P B 2
H52F H -0.269473 -0.502212 -0.433919 0.113 Uiso 0.507(8) 1 calc GR . P B 2
C1AB C -0.4125(17) -0.4157(4) -0.5267(5) 0.082(4) Uani 0.4 1 d . . P M 1
H1AD H -0.411424 -0.396715 -0.543198 0.123 Uiso 0.4 1 calc GR . P M 1
H1AE H -0.387356 -0.431740 -0.546171 0.123 Uiso 0.4 1 calc GR . P M 1
H1AF H -0.333402 -0.415284 -0.494337 0.123 Uiso 0.4 1 calc GR . P M 1
C1AA C -0.4636(12) -0.4451(2) -0.5135(3) 0.077(3) Uani 0.6 1 d . . P M 2
H1AG H -0.358332 -0.436410 -0.508653 0.116 Uiso 0.6 1 d R . P M 2
H1AH H -0.463542 -0.456780 -0.484673 0.116 Uiso 0.6 1 d R . P M 2
H1AI H -0.490182 -0.457910 -0.542413 0.116 Uiso 0.6 1 d R . P M 2
C54B C 0.093(3) -0.2889(6) 0.0509(8) 0.101(8) Uani 0.3 1 d . . P K 1
H54D H 0.085834 -0.297327 0.081688 0.152 Uiso 0.3 1 calc GR . P K 1
H54E H 0.186885 -0.296765 0.043684 0.152 Uiso 0.3 1 calc GR . P K 1
H54F H -0.002217 -0.294135 0.024360 0.152 Uiso 0.3 1 calc GR . P K 1
C7B C 0.186(3) -0.3230(7) -0.0478(12) 0.079(8) Uani 0.2 1 d . . P C 1
H7BA H 0.249202 -0.323528 -0.070637 0.119 Uiso 0.2 1 calc GR . P C 1
H7BB H 0.167483 -0.343296 -0.038480 0.119 Uiso 0.2 1 calc GR . P C 1
H7BC H 0.243054 -0.311839 -0.018478 0.119 Uiso 0.2 1 calc GR . P C 1
C55B C 0.154(2) -0.3215(4) 0.1597(9) 0.138(8) Uani 0.493(8) 1 d . . P B 1
H55D H 0.145509 -0.330841 0.128091 0.208 Uiso 0.493(8) 1 calc GR . P B 1
H55E H 0.196559 -0.335867 0.186011 0.208 Uiso 0.493(8) 1 calc GR . P B 1
H55F H 0.225226 -0.304395 0.164309 0.208 Uiso 0.493(8) 1 calc GR . P B 1
C0BA C 0.2989(18) -0.2599(5) 0.1818(6) 0.096(6) Uani 0.493(8) 1 d . . P B 1
H0BA H 0.361147 -0.258345 0.158718 0.144 Uiso 0.493(8) 1 calc GR . P B 1
H0BB H 0.309794 -0.279976 0.195620 0.144 Uiso 0.493(8) 1 calc GR . P B 1
H0BC H 0.337559 -0.245468 0.208151 0.144 Uiso 0.493(8) 1 calc GR . P B 1
C49B C -0.342(3) -0.3299(5) 0.0823(8) 0.090(7) Uani 0.28 1 d . . P H 1
H49D H -0.430008 -0.316038 0.078910 0.134 Uiso 0.28 1 calc GR . P H 1
H49E H -0.374209 -0.345310 0.057103 0.134 Uiso 0.28 1 calc GR . P H 1
H49F H -0.250012 -0.319259 0.078509 0.134 Uiso 0.28 1 calc GR . P H 1
C5B C -0.2407(16) -0.2727(4) 0.0684(4) 0.084(4) Uani 0.507(8) 1 d . . P B 2
H5BA H -0.282261 -0.258933 0.041148 0.125 Uiso 0.507(8) 1 calc GR . P B 2
H5BB H -0.327361 -0.279324 0.080752 0.125 Uiso 0.507(8) 1 calc GR . P B 2
H5BC H -0.193545 -0.289890 0.057096 0.125 Uiso 0.507(8) 1 calc GR . P B 2
C51B C -0.354(2) -0.3266(3) -0.0696(7) 0.083(5) Uani 0.4 1 d . . P J 2
H51D H -0.424562 -0.340740 -0.060725 0.125 Uiso 0.4 1 d R . P J 2
H51E H -0.413992 -0.309000 -0.084475 0.125 Uiso 0.4 1 d R . P J 2
H51F H -0.269132 -0.320780 -0.040215 0.125 Uiso 0.4 1 d R . P J 2
C50B C -0.409(4) -0.3616(5) -0.0008(10) 0.104(7) Uani 0.282 1 d . U P I 2
H50D H -0.453077 -0.355293 0.025251 0.156 Uiso 0.282 1 calc GR . P I 2
H50E H -0.480644 -0.355615 -0.032563 0.156 Uiso 0.282 1 calc GR . P I 2
H50F H -0.305182 -0.352271 0.004156 0.156 Uiso 0.282 1 calc GR . P I 2
C0AA C -0.3166(12) -0.4671(2) -0.4291(3) 0.053(2) Uani 0.5 1 d . U P N 1
H0AA H -0.208233 -0.474614 -0.422354 0.079 Uiso 0.5 1 d R . P N 1
H0AB H -0.330993 -0.449914 -0.450884 0.079 Uiso 0.5 1 d R . P N 1
H0AC H -0.392103 -0.482674 -0.444764 0.079 Uiso 0.5 1 d R . P N 1
C2BB C -0.5870(8) -0.52728(15) -0.3710(3) 0.0676(17) Uani 0.8 1 d . . P O 2
H2BA H -0.612352 -0.524446 -0.340262 0.101 Uiso 0.8 1 calc GR . P O 2
H2BB H -0.596875 -0.548312 -0.379920 0.101 Uiso 0.8 1 calc GR . P O 2
H2BC H -0.660502 -0.515660 -0.396930 0.101 Uiso 0.8 1 calc GR . P O 2
C2BA C -0.555(4) -0.5208(7) -0.4120(10) 0.093(11) Uani 0.2 1 d . . P O 1
H2BD H -0.634532 -0.505274 -0.413936 0.139 Uiso 0.2 1 calc GR . P O 1
H2BE H -0.604283 -0.540279 -0.412311 0.139 Uiso 0.2 1 calc GR . P O 1
H2BF H -0.513917 -0.519105 -0.440083 0.139 Uiso 0.2 1 calc GR . P O 1
C3B C -0.551(5) -0.3856(12) -0.1133(16) 0.076(12) Uani 0.13 1 d . U P F 1
H3BA H -0.533214 -0.364100 -0.111586 0.114 Uiso 0.13 1 calc GR . P F 1
H3BB H -0.610290 -0.391264 -0.090818 0.114 Uiso 0.13 1 calc GR . P F 1
H3BC H -0.611373 -0.391080 -0.146793 0.114 Uiso 0.13 1 calc GR . P F 1
C31B C -0.454(4) -0.5947(8) -0.3655(10) 0.080(9) Uani 0.3 1 d . . P A 1
H31D H -0.413685 -0.614576 -0.354808 0.120 Uiso 0.3 1 calc GR . P A 1
H31E H -0.542619 -0.596125 -0.395555 0.120 Uiso 0.3 1 calc GR . P A 1
H31F H -0.489787 -0.585224 -0.339857 0.120 Uiso 0.3 1 calc GR . P A 1
C45B C -0.600(5) -0.3948(8) 0.0810(13) 0.115(11) Uani 0.3 1 d . . P G 1
H45D H -0.647124 -0.404099 0.104174 0.173 Uiso 0.3 1 calc GR . P G 1
H45E H -0.650859 -0.402459 0.048024 0.173 Uiso 0.3 1 calc GR . P G 1
H45F H -0.614608 -0.373271 0.081247 0.173 Uiso 0.3 1 calc GR . P G 1
C40B C -0.222(6) -0.2734(11) -0.0237(18) 0.103(13) Uani 0.15 1 d . U P E 2
H40D H -0.259039 -0.289579 -0.047192 0.155 Uiso 0.15 1 calc GR . P E 2
H40E H -0.312521 -0.261958 -0.020791 0.155 Uiso 0.15 1 calc GR . P E 2
H40F H -0.163986 -0.281731 0.008291 0.155 Uiso 0.15 1 calc GR . P E 2
C27B C -0.322(6) -0.2672(11) -0.1616(15) 0.082(13) Uani 0.2 1 d . U P D 1
H27D H -0.376040 -0.258410 -0.139768 0.123 Uiso 0.2 1 calc GR . P D 1
H27E H -0.393782 -0.280889 -0.184301 0.123 Uiso 0.2 1 calc GR . P D 1
H27F H -0.288762 -0.251560 -0.180179 0.123 Uiso 0.2 1 calc GR . P D 1
C26B C -0.142(3) -0.1866(6) 0.0352(9) 0.089(10) Uani 0.507(8) 1 d . . P B 2
H26D H -0.181996 -0.183511 0.063229 0.133 Uiso 0.507(8) 1 calc GR . P B 2
H26E H -0.230732 -0.186564 0.004965 0.133 Uiso 0.507(8) 1 calc GR . P B 2
H26F H -0.068048 -0.170618 0.033901 0.133 Uiso 0.507(8) 1 calc GR . P B 2

loop_
_atom_site_aniso_label
_atom_site_aniso_U_11
_atom_site_aniso_U_22
_atom_site_aniso_U_33
_atom_site_aniso_U_23
_atom_site_aniso_U_13
_atom_site_aniso_U_12
Al1 0.0464(7) 0.0419(7) 0.0269(6) 0.0029(5) 0.0087(5) 0.0021(5)
Al2 0.0480(7) 0.0393(7) 0.0309(6) 0.0041(5) 0.0082(5) 0.0022(6)
Al3 0.0456(7) 0.0387(6) 0.0298(6) 0.0035(5) 0.0078(5) 0.0023(5)
Al4 0.0472(7) 0.0417(7) 0.0276(6) 0.0040(5) 0.0093(5) 0.0034(5)
Al5 0.0434(7) 0.0436(7) 0.0280(6) 0.0033(5) 0.0101(5) 0.0018(5)
O1 0.0407(14) 0.0322(13) 0.0253(12) 0.0028(10) 0.0064(11) 0.0009(11)
O2 0.0419(15) 0.0394(15) 0.0283(13) 0.0020(11) 0.0084(11) 0.0045(12)
O3 0.0435(16) 0.0403(15) 0.0329(14) 0.0028(12) 0.0088(12) 0.0002(12)
O4 0.0407(15) 0.0405(15) 0.0315(14) 0.0015(12) 0.0069(11) 0.0008(12)
O5 0.0436(15) 0.0369(15) 0.0322(14) 0.0029(11) 0.0073(12) -0.0010(12)
O6 0.0473(16) 0.0421(16) 0.0309(14) 0.0008(12) 0.0084(12) 0.0002(13)
O7 0.0477(16) 0.0435(16) 0.0309(14) 0.0041(12) 0.0094(12) 0.0030(13)
O8 0.0474(16) 0.0406(16) 0.0333(14) 0.0015(12) 0.0061(12) 0.0016(13)
O9 0.0473(16) 0.0415(15) 0.0345(14) 0.0051(12) 0.0122(12) 0.0024(13)
O10 0.0491(16) 0.0439(16) 0.0311(14) 0.0036(12) 0.0098(12) 0.0032(13)
O11 0.0475(16) 0.0406(15) 0.0270(13) 0.0043(11) 0.0087(12) 0.0003(13)
O13 0.0429(16) 0.0427(15) 0.0345(14) 0.0038(12) 0.0146(12) 0.0035(13)
O14 0.0473(16) 0.0514(17) 0.0296(14) 0.0029(13) 0.0073(12) 0.0057(14)
O15 0.0448(16) 0.0504(17) 0.0289(14) 0.0027(12) 0.0104(12) 0.0022(13)
O17 0.0492(16) 0.0451(16) 0.0307(15) 0.0041(12) 0.0100(12) 0.0072(13)
O18 0.0501(16) 0.0439(16) 0.0306(14) 0.0033(12) 0.0121(12) 0.0046(13)
O19 0.0422(15) 0.0463(16) 0.0329(14) 0.0032(12) 0.0086(12) -0.0007(13)
O22 0.0592(18) 0.0403(16) 0.0340(14) 0.0044(12) 0.0147(13) 0.0032(14)
O24 0.0541(17) 0.0414(16) 0.0323(14) 0.0061(12) 0.0138(13) 0.0062(13)
O30 0.0522(17) 0.0546(18) 0.0282(14) 0.0022(13) 0.0092(13) 0.0083(14)
C1 0.050(2) 0.049(3) 0.030(2) 0.0014(19) 0.0120(19) 0.003(2)
C2 0.044(2) 0.044(2) 0.038(2) 0.0051(19) 0.0160(19) 0.0062(19)
C3 0.045(2) 0.043(2) 0.032(2) 0.0004(18) 0.0109(18) -0.0012(19)
C4 0.050(3) 0.061(3) 0.031(2) 0.009(2) 0.0111(19) 0.006(2)
C6 0.054(3) 0.046(3) 0.034(2) 0.004(2) 0.0107(19) 0.002(2)
C12 0.058(3) 0.051(3) 0.039(2) -0.002(2) 0.002(2) 0.000(2)
C13 0.053(3) 0.050(3) 0.041(2) 0.005(2) 0.013(2) -0.004(2)
C15 0.087(4) 0.051(3) 0.047(3) 0.009(2) 0.033(3) 0.007(3)
C18 0.054(3) 0.062(3) 0.041(2) 0.003(2) 0.015(2) 0.011(2)
C21 0.042(3) 0.088(4) 0.058(3) 0.029(3) 0.012(2) -0.004(3)
C24 0.062(3) 0.064(3) 0.052(3) 0.011(2) 0.025(2) 0.004(2)
C28 0.060(3) 0.105(4) 0.047(3) -0.008(3) 0.005(2) 0.029(3)
C29 0.050(3) 0.118(5) 0.040(3) -0.002(3) 0.016(2) 0.001(3)
C31A 0.045(6) 0.047(4) 0.044(6) -0.003(4) 0.017(4) -0.010(4)
C32 0.069(3) 0.071(3) 0.057(3) 0.009(3) 0.011(3) -0.016(3)
C34 0.066(3) 0.065(3) 0.103(4) -0.003(3) 0.044(3) -0.003(3)
C52B 0.068(7) 0.060(6) 0.049(6) -0.003(5) 0.020(5) -0.013(5)
Al6 0.0464(7) 0.0528(8) 0.0309(6) -0.0050(5) 0.0142(5) 0.0000(6)
Al7 0.0499(7) 0.0563(8) 0.0282(6) -0.0007(5) 0.0143(5) 0.0003(6)
Al8 0.0470(7) 0.0532(8) 0.0286(6) -0.0033(5) 0.0129(5) -0.0005(6)
Al9 0.0525(8) 0.0559(8) 0.0305(6) 0.0038(6) 0.0143(5) 0.0053(6)
Al10 0.0478(7) 0.0550(8) 0.0369(6) 0.0080(6) 0.0144(6) 0.0095(6)
Al11 0.0566(8) 0.0530(8) 0.0329(6) -0.0072(6) 0.0152(6) 0.0042(6)
Al12 0.0580(8) 0.0526(8) 0.0422(7) 0.0078(6) 0.0151(6) 0.0093(7)
Al13 0.0695(9) 0.0499(8) 0.0377(7) -0.0060(6) 0.0145(6) 0.0068(7)
Al14 0.0708(9) 0.0528(8) 0.0468(8) 0.0025(6) 0.0171(7) 0.0008(7)
Al15 0.0760(10) 0.0515(8) 0.0457(8) -0.0030(6) 0.0161(7) 0.0040(7)
O12 0.0445(16) 0.0493(16) 0.0315(14) -0.0037(12) 0.0168(12) -0.0020(13)
O16 0.0454(16) 0.0579(18) 0.0326(14) -0.0012(13) 0.0134(12) 0.0034(14)
O20 0.0509(17) 0.0491(16) 0.0266(13) -0.0038(12) 0.0134(12) 0.0049(13)
O21 0.0508(17) 0.0499(17) 0.0278(13) 0.0004(12) 0.0114(12) 0.0033(14)
O23 0.0474(16) 0.0534(17) 0.0316(14) 0.0059(13) 0.0130(12) 0.0110(14)
O25 0.0477(17) 0.0500(17) 0.0304(14) -0.0034(13) 0.0124(12) -0.0019(14)
O26 0.0469(16) 0.0619(19) 0.0304(15) -0.0035(13) 0.0117(12) -0.0024(14)
O27 0.0463(16) 0.0513(17) 0.0305(15) -0.0013(12) 0.0141(12) -0.0035(13)
O28 0.0477(17) 0.0526(17) 0.0338(15) -0.0027(13) 0.0132(13) 0.0025(14)
O29 0.0492(17) 0.0531(18) 0.0312(14) -0.0011(13) 0.0130(12) -0.0003(14)
O31 0.0497(17) 0.0479(16) 0.0336(14) -0.0058(13) 0.0120(12) 0.0050(14)
O32 0.0608(19) 0.0543(18) 0.0309(15) -0.0036(13) 0.0169(13) -0.0042(15)
O33 0.0520(18) 0.070(2) 0.0314(15) 0.0056(14) 0.0148(13) 0.0093(15)
O34 0.0567(19) 0.069(2) 0.0312(15) 0.0039(15) 0.0131(13) 0.0037(16)
O35 0.0493(16) 0.0490(17) 0.0277(13) -0.0011(12) 0.0144(12) 0.0019(14)
O36 0.0548(18) 0.0466(17) 0.0393(15) 0.0054(13) 0.0143(13) 0.0057(14)
O37 0.0518(18) 0.068(2) 0.0324(15) -0.0063(14) 0.0123(13) -0.0047(15)
O38 0.0516(17) 0.0526(18) 0.0375(15) 0.0093(13) 0.0107(13) 0.0091(14)
O39 0.0508(17) 0.0509(17) 0.0416(16) 0.0063(13) 0.0153(13) 0.0099(14)
O40 0.0524(18) 0.063(2) 0.0359(15) 0.0088(14) 0.0136(13) 0.0084(16)
O41 0.0512(17) 0.0549(18) 0.0415(16) 0.0109(14) 0.0155(13) 0.0115(14)
O42 0.0609(19) 0.0559(19) 0.0355(15) -0.0049(14) 0.0153(14) 0.0023(16)
O43 0.0605(19) 0.0550(19) 0.0318(15) 0.0016(14) 0.0179(13) -0.0003(15)
O44 0.0575(19) 0.068(2) 0.0360(16) -0.0082(15) 0.0193(14) 0.0010(17)
O45 0.0487(17) 0.065(2) 0.0338(15) -0.0049(14) 0.0151(13) 0.0035(15)
O46 0.0606(19) 0.0569(19) 0.0404(16) -0.0096(14) 0.0138(14) 0.0111(16)
O47 0.070(2) 0.0477(17) 0.0348(15) -0.0029(13) 0.0139(14) 0.0079(15)
O48 0.0521(18) 0.060(2) 0.0430(16) 0.0078(15) 0.0175(14) 0.0082(16)
O49 0.0534(19) 0.061(2) 0.0483(18) 0.0086(16) 0.0162(15) 0.0071(16)
O50 0.0656(19) 0.0508(17) 0.0405(16) 0.0026(14) 0.0115(14) 0.0061(15)
O51 0.067(2) 0.054(2) 0.0519(18) 0.0099(16) 0.0215(16) 0.0071(16)
O52 0.058(2) 0.065(2) 0.0490(18) 0.0026(16) 0.0124(15) 0.0040(17)
O53 0.073(2) 0.059(2) 0.0429(17) -0.0039(15) 0.0145(16) 0.0063(17)
O54 0.071(2) 0.0485(18) 0.0507(18) 0.0015(15) 0.0165(16) 0.0034(16)
O55 0.070(2) 0.0514(19) 0.0381(16) -0.0078(15) 0.0119(15) 0.0015(16)
O56 0.086(2) 0.0519(19) 0.055(2) 0.0048(16) 0.0276(18) -0.0008(17)
O57 0.082(2) 0.0520(19) 0.052(2) -0.0053(16) 0.0177(18) 0.0032(17)
O58 0.084(2) 0.052(2) 0.0442(18) -0.0099(15) 0.0155(16) 0.0078(17)
O59 0.083(3) 0.065(2) 0.060(2) -0.0102(18) 0.0140(19) -0.0076(19)
O60 0.079(2) 0.068(2) 0.065(2) -0.0091(18) 0.0248(19) -0.0121(19)
C5A 0.053(6) 0.065(7) 0.058(6) 0.005(5) 0.013(5) 0.008(5)
C7A 0.151(9) 0.107(7) 0.076(6) 0.005(5) 0.013(6) 0.016(7)
C8 0.050(3) 0.071(3) 0.029(2) 0.006(2) 0.0150(19) 0.011(2)
C9 0.050(3) 0.055(3) 0.035(2) -0.002(2) 0.014(2) -0.002(2)
C10 0.039(2) 0.054(3) 0.037(2) 0.001(2) 0.0110(18) -0.002(2)
C11 0.051(3) 0.060(3) 0.029(2) -0.004(2) 0.0103(19) 0.000(2)
C14 0.051(3) 0.075(3) 0.032(2) 0.001(2) 0.012(2) 0.011(3)
C16 0.048(3) 0.066(3) 0.047(3) 0.015(2) 0.015(2) 0.011(2)
C17 0.069(3) 0.062(3) 0.037(2) -0.004(2) 0.020(2) 0.006(2)
C19 0.064(3) 0.053(3) 0.043(2) 0.001(2) 0.011(2) 0.004(2)
C1A 0.054(3) 0.075(3) 0.041(2) 0.001(2) 0.013(2) -0.003(2)
C1B 0.061(3) 0.081(3) 0.035(2) 0.005(2) 0.011(2) 0.013(3)
C20 0.071(3) 0.064(3) 0.042(3) -0.008(2) 0.005(2) -0.003(3)
C22 0.064(3) 0.055(3) 0.037(2) -0.011(2) 0.015(2) 0.005(2)
C23 0.071(3) 0.058(3) 0.060(3) 0.007(3) 0.027(3) 0.000(3)
C25 0.074(3) 0.054(3) 0.048(3) -0.008(2) 0.007(2) 0.009(3)
C26A 0.053(11) 0.038(7) 0.047(11) -0.014(7) 0.025(8) -0.010(7)
C27A 0.047(4) 0.057(4) 0.040(4) 0.005(4) 0.002(3) 0.009(3)
C30 0.063(3) 0.096(4) 0.055(3) -0.006(3) 0.030(3) 0.012(3)
C33 0.059(3) 0.086(4) 0.083(4) 0.006(3) 0.038(3) 0.002(3)
C35 0.050(3) 0.095(4) 0.078(4) -0.030(3) 0.000(3) 0.025(3)
C36 0.085(4) 0.066(3) 0.070(4) -0.010(3) 0.024(3) -0.007(3)
C37 0.102(4) 0.055(3) 0.063(3) -0.015(3) 0.016(3) 0.017(3)
C38 0.133(6) 0.059(3) 0.074(4) 0.019(3) 0.042(4) 0.024(4)
C39 0.069(4) 0.110(5) 0.078(4) 0.018(4) 0.026(3) 0.011(4)
C40A 0.048(3) 0.086(4) 0.059(3) -0.019(3) 0.019(3) 0.000(3)
C41 0.059(4) 0.085(4) 0.121(5) -0.019(4) 0.003(3) 0.014(3)
C42 0.044(3) 0.070(4) 0.161(7) 0.030(4) 0.008(4) 0.009(3)
C3A 0.064(4) 0.090(5) 0.059(4) -0.006(4) 0.010(3) -0.002(4)
C44 0.079(4) 0.099(5) 0.094(5) -0.028(4) 0.019(3) -0.029(4)
C45A 0.051(5) 0.085(8) 0.059(6) -0.003(5) 0.019(4) -0.002(5)
C46 0.037(5) 0.065(7) 0.033(5) -0.005(5) 0.006(4) 0.006(5)
C48 0.089(5) 0.071(4) 0.248(10) -0.001(5) 0.108(6) 0.010(4)
C49A 0.060(5) 0.071(5) 0.072(5) 0.012(4) 0.001(4) 0.004(4)
C50A 0.076(5) 0.087(5) 0.055(4) 0.007(4) 0.013(4) 0.010(4)
C51A 0.067(6) 0.061(6) 0.087(7) 0.004(5) 0.020(5) 0.008(5)
C54A 0.125(9) 0.138(9) 0.071(6) 0.020(6) 0.026(6) 0.066(8)
C55A 0.094(9) 0.095(9) 0.059(7) -0.005(6) 0.038(7) 0.016(7)
C60B 0.110(11) 0.091(10) 0.088(9) 0.017(8) 0.016(8) 0.008(8)
C61B 0.139(14) 0.116(12) 0.078(9) 0.019(9) 0.030(9) 0.008(11)
C60A 0.114(11) 0.117(12) 0.074(8) -0.024(8) 0.013(8) -0.003(9)
C61A 0.142(15) 0.127(14) 0.130(14) -0.019(12) 0.063(12) -0.006(12)
C52A 0.116(10) 0.062(7) 0.054(6) 0.007(5) 0.034(6) 0.000(6)
C1AB 0.074(9) 0.104(12) 0.058(8) 0.014(8) 0.003(7) 0.007(9)
C1AA 0.078(6) 0.087(7) 0.059(5) 0.002(5) 0.008(5) 0.024(6)
C54B 0.095(17) 0.14(2) 0.060(12) -0.008(13) 0.013(12) 0.011(16)
C7B 0.059(16) 0.077(19) 0.10(2) -0.010(17) 0.025(16) 0.019(15)
C55B 0.102(13) 0.135(15) 0.20(2) 0.036(15) 0.081(15) 0.012(12)
C0BA 0.053(8) 0.152(17) 0.092(13) 0.052(12) 0.037(8) 0.026(11)
C49B 0.102(18) 0.082(15) 0.084(15) 0.004(12) 0.027(14) -0.023(13)
C5B 0.079(9) 0.104(11) 0.060(7) 0.006(7) 0.010(6) -0.023(8)
C51B 0.117(14) 0.064(9) 0.082(11) 0.001(9) 0.050(11) 0.004(9)
C50B 0.144(17) 0.072(8) 0.096(14) 0.002(11) 0.033(13) -0.004(12)
C0AA 0.065(6) 0.058(5) 0.041(5) 0.005(4) 0.025(4) 0.008(5)
C2BB 0.064(4) 0.060(4) 0.076(5) 0.002(4) 0.017(4) 0.007(3)
C2BA 0.12(3) 0.09(2) 0.050(16) -0.022(15) -0.016(16) 0.033(19)
C3B 0.06(2) 0.10(4) 0.06(3) 0.01(3) 0.01(2) 0.003(19)
C31B 0.07(2) 0.12(3) 0.054(18) -0.025(16) 0.028(13) -0.011(18)
C45B 0.10(2) 0.12(3) 0.11(3) -0.02(2) 0.01(2) 0.00(2)
C40B 0.11(2) 0.11(2) 0.10(2) 0.020(16) 0.058(17) -0.030(15)
C27B 0.077(18) 0.081(18) 0.08(2) -0.013(17) 0.012(16) -0.014(15)
C26B 0.086(16) 0.146(19) 0.044(10) 0.057(10) 0.035(10) 0.076(13)

loop_
_atom_type_symbol
_atom_type_description
_atom_type_scat_dispersion_real
_atom_type_scat_dispersion_imag
_atom_type_scat_source
C C 0.0140 0.0070 'International Tables Vol C Tables 4.2.6.8 and 6.1.1.4'
H H 0.0000 0.0000 'International Tables Vol C Tables 4.2.6.8 and 6.1.1.4'
Al Al 0.1771 0.1873 'International Tables Vol C Tables 4.2.6.8 and 6.1.1.4'
O O 0.0390 0.0240 'International Tables Vol C Tables 4.2.6.8 and 6.1.1.4'

loop_
_geom_angle_atom_site_label_1
_geom_angle_atom_site_label_2
_geom_angle_atom_site_label_3
_geom_angle
_geom_angle_site_symmetry_1
_geom_angle_site_symmetry_3
_geom_angle_publ_flag
O2 Al1 O4 98.76(12) . . ?
O2 Al1 O7 88.68(12) . . ?
O2 Al1 O15 77.53(12) . . ?
O2 Al1 O17 167.96(13) . . ?
O3 Al1 O2 97.81(13) . . ?
O3 Al1 O4 77.33(12) . . ?
O3 Al1 O7 90.58(12) . . ?
O3 Al1 O15 173.34(14) . . ?
O3 Al1 O17 92.81(12) . . ?
O4 Al1 O7 166.52(13) . . ?
O4 Al1 O17 89.08(12) . . ?
O7 Al1 O17 85.54(12) . . ?
O15 Al1 O4 98.53(13) . . ?
O15 Al1 O7 94.04(12) . . ?
O15 Al1 O17 92.34(13) . . ?
O1 Al2 O5 95.66(12) . . ?
O1 Al2 O8 90.00(12) . . ?
O1 Al2 O9 77.81(12) . . ?
O1 Al2 O19 96.94(12) . . ?
O1 Al2 O22 169.52(14) . . ?
O5 Al2 O8 167.93(14) . . ?
O5 Al2 O9 99.79(13) . . ?
O5 Al2 O22 89.47(12) . . ?
O8 Al2 O22 86.73(12) . . ?
O9 Al2 O8 91.81(13) . . ?
O9 Al2 O22 92.34(13) . . ?
O19 Al2 O5 77.64(13) . . ?
O19 Al2 O8 91.11(13) . . ?
O19 Al2 O9 173.98(13) . . ?
O19 Al2 O22 93.08(13) . . ?
O1 Al3 O3 96.26(12) . . ?
O1 Al3 O4 97.36(12) . . ?
O1 Al3 O6 89.34(12) . . ?
O1 Al3 O9 78.06(12) . . ?
O1 Al3 O10 169.31(12) . . ?
O3 Al3 O4 77.63(12) . . ?
O3 Al3 O6 91.48(12) . . ?
O3 Al3 O9 173.14(14) . . ?
O3 Al3 O10 93.56(13) . . ?
O4 Al3 O6 167.73(13) . . ?
O4 Al3 O10 88.87(12) . . ?
O9 Al3 O4 99.12(13) . . ?
O9 Al3 O6 92.30(12) . . ?
O9 Al3 O10 92.41(13) . . ?
O10 Al3 O6 86.16(12) . . ?
O5 Al4 Al5 112.17(9) . 3_444 ?
O5 Al4 O14 166.69(13) . . ?
O5 Al4 O24 88.46(12) . . ?
O11 Al4 Al5 39.92(9) . 3_444 ?
O11 Al4 O5 99.35(12) . . ?
O11 Al4 O14 89.40(12) . . ?
O11 Al4 O24 167.33(14) . . ?
O13 Al4 Al5 40.08(9) . 3_444 ?
O13 Al4 O5 97.76(13) . . ?
O13 Al4 O11 77.31(12) . . ?
O13 Al4 O14 93.91(13) . . ?
O13 Al4 O24 91.83(13) . . ?
O14 Al4 Al5 80.94(9) . 3_444 ?
O14 Al4 O24 84.80(12) . . ?
O19 Al4 Al5 136.98(10) . 3_444 ?
O19 Al4 O5 77.49(12) . . ?
O19 Al4 O11 98.27(13) . . ?
O19 Al4 O13 173.03(13) . . ?
O19 Al4 O14 91.41(13) . . ?
O19 Al4 O24 93.14(13) . . ?
O24 Al4 Al5 127.71(10) . 3_444 ?
O2 Al5 Al4 110.47(10) . 3_444 ?
O2 Al5 O11 96.05(12) . 3_444 ?
O2 Al5 O13 98.39(12) . 3_444 ?
O2 Al5 O15 77.54(12) . . ?
O2 Al5 O18 90.53(12) . . ?
O2 Al5 O30 168.48(13) . 3_444 ?
O11 Al5 Al4 40.27(8) 3_444 3_444 ?
O11 Al5 O13 77.40(12) 3_444 3_444 ?
O11 Al5 O15 100.35(13) 3_444 . ?
O11 Al5 O18 166.71(13) 3_444 . ?
O11 Al5 O30 90.04(13) 3_444 3_444 ?
O13 Al5 Al4 39.83(9) 3_444 3_444 ?
O13 Al5 O15 175.20(13) 3_444 . ?
O13 Al5 O18 90.24(13) 3_444 . ?
O13 Al5 O30 92.47(12) 3_444 3_444 ?
O15 Al5 Al4 139.13(11) . 3_444 ?
O15 Al5 O18 92.32(13) . . ?
O15 Al5 O30 91.77(13) . 3_444 ?
O18 Al5 Al4 126.48(9) . 3_444 ?
O30 Al5 Al4 80.42(9) 3_444 3_444 ?
O30 Al5 O18 85.57(13) 3_444 . ?
Al3 O1 Al2 100.79(13) . . ?
C0AA O1 Al2 126.7(4) . . ?
C0AA O1 Al3 125.8(4) . . ?
Al5 O2 Al1 100.32(13) . . ?
C1AB O2 Al1 125.1(6) . . ?
C1AB O2 Al5 118.5(5) . . ?
C1AA O2 Al1 125.4(4) . . ?
C1AA O2 Al5 127.0(4) . . ?
Al3 O3 Al1 100.94(14) . . ?
C21 O3 Al1 130.5(3) . . ?
C21 O3 Al3 128.3(3) . . ?
Al3 O4 Al1 99.06(13) . . ?
C32 O4 Al1 124.0(3) . . ?
C32 O4 Al3 123.5(3) . . ?
Al2 O5 Al4 99.27(13) . . ?
C2BB O5 Al2 121.6(3) . . ?
C2BB O5 Al4 125.8(3) . . ?
C2BA O5 Al2 131.5(12) . . ?
C2BA O5 Al4 123.4(12) . . ?
C1 O6 Al3 126.4(3) . . ?
C2 O7 Al1 127.2(3) . . ?
C1 O8 Al2 127.0(3) . . ?
Al3 O9 Al2 98.84(13) . . ?
C24 O9 Al2 124.4(3) . . ?
C24 O9 Al3 124.7(3) . . ?
C3 O10 Al3 127.2(3) . . ?
Al5 O11 Al4 99.81(13) 3_444 . ?
C52B O11 Al4 125.0(4) . . ?
C52B O11 Al5 118.0(4) . 3_444 ?
C52A O11 Al4 124.8(5) . . ?
Al4 O13 Al5 100.09(14) . 3_444 ?
C31A O13 Al4 126.3(5) . . ?
C31B O13 Al4 133.4(14) . . ?
C31B O13 Al5 126.4(14) . 3_444 ?
C4 O14 Al4 126.5(3) . . ?
Al1 O15 Al5 99.26(14) . . ?
C29 O15 Al1 126.1(3) . . ?
C29 O15 Al5 126.5(2) . . ?
C3 O17 Al1 127.1(3) . . ?
C2 O18 Al5 126.7(3) . . ?
Al4 O19 Al2 100.71(14) . . ?
C34 O19 Al2 127.9(3) . . ?
C34 O19 Al4 131.3(3) . . ?
C6 O22 Al2 126.6(3) . . ?
C6 O24 Al4 126.9(3) . . ?
C4 O30 Al5 127.5(3) . 3_444 ?
O6 C1 C12 117.9(4) . . ?
O8 C1 O6 124.9(4) . . ?
O8 C1 C12 117.2(4) . . ?
O7 C2 O18 124.6(4) . . ?
O7 C2 C13 118.3(4) . . ?
O18 C2 C13 117.2(3) . . ?
O10 C3 O17 124.4(4) . . ?
O10 C3 C18 118.1(3) . . ?
O17 C3 C18 117.6(4) . . ?
O14 C4 C28 117.8(4) . . ?
O30 C4 O14 124.5(4) . . ?
O30 C4 C28 117.7(4) . . ?
O22 C6 O24 124.9(4) . . ?
O22 C6 C15 118.1(4) . . ?
O24 C6 C15 117.0(4) . . ?
C1 C12 H12A 109.5 . . ?
C1 C12 H12B 109.5 . . ?
C1 C12 H12C 109.5 . . ?
H12A C12 H12B 109.5 . . ?
H12A C12 H12C 109.5 . . ?
H12B C12 H12C 109.5 . . ?
C2 C13 H13A 109.5 . . ?
C2 C13 H13B 109.5 . . ?
C2 C13 H13C 109.5 . . ?
H13A C13 H13B 109.5 . . ?
H13A C13 H13C 109.5 . . ?
H13B C13 H13C 109.5 . . ?
C6 C15 H15A 109.5 . . ?
C6 C15 H15B 109.5 . . ?
C6 C15 H15C 109.5 . . ?
H15A C15 H15B 109.5 . . ?
H15A C15 H15C 109.5 . . ?
H15B C15 H15C 109.5 . . ?
C3 C18 H18A 109.5 . . ?
C3 C18 H18B 109.5 . . ?
C3 C18 H18C 109.5 . . ?
H18A C18 H18B 109.5 . . ?
H18A C18 H18C 109.5 . . ?
H18B C18 H18C 109.5 . . ?
O3 C21 H21A 109.5 . . ?
O3 C21 H21B 109.5 . . ?
O3 C21 H21C 109.5 . . ?
H21A C21 H21B 109.5 . . ?
H21A C21 H21C 109.5 . . ?
H21B C21 H21C 109.5 . . ?
O9 C24 H24A 109.5 . . ?
O9 C24 H24B 109.5 . . ?
O9 C24 H24C 109.5 . . ?
H24A C24 H24B 109.5 . . ?
H24A C24 H24C 109.5 . . ?
H24B C24 H24C 109.5 . . ?
C4 C28 H28A 109.5 . . ?
C4 C28 H28B 109.5 . . ?
C4 C28 H28C 109.5 . . ?
H28A C28 H28B 109.5 . . ?
H28A C28 H28C 109.5 . . ?
H28B C28 H28C 109.5 . . ?
O15 C29 H29A 109.5 . . ?
O15 C29 H29B 109.5 . . ?
O15 C29 H29C 109.5 . . ?
H29A C29 H29B 109.5 . . ?
H29A C29 H29C 109.5 . . ?
H29B C29 H29C 109.5 . . ?
O13 C31A H31A 109.5 . . ?
O13 C31A H31B 109.5 . . ?
O13 C31A H31C 109.5 . . ?
H31A C31A H31B 109.5 . . ?
H31A C31A H31C 109.5 . . ?
H31B C31A H31C 109.5 . . ?
O4 C32 H32A 109.7 . . ?
O4 C32 H32B 109.5 . . ?
O4 C32 H32C 109.2 . . ?
H32A C32 H32B 109.4 . . ?
H32A C32 H32C 109.4 . . ?
H32B C32 H32C 109.5 . . ?
O19 C34 H34A 109.5 . . ?
O19 C34 H34B 109.5 . . ?
O19 C34 H34C 109.5 . . ?
H34A C34 H34B 109.5 . . ?
H34A C34 H34C 109.5 . . ?
H34B C34 H34C 109.5 . . ?
O11 C52B H52A 109.5 . . ?
O11 C52B H52B 109.5 . . ?
O11 C52B H52C 109.5 . . ?
H52A C52B H52B 109.5 . . ?
H52A C52B H52C 109.5 . . ?
H52B C52B H52C 109.5 . . ?
O12 Al6 O28 98.66(13) . . ?
O12 Al6 O29 88.93(13) . . ?
O12 Al6 O45 166.98(14) . . ?
O16 Al6 O12 77.64(12) . . ?
O16 Al6 O28 172.92(14) . . ?
O16 Al6 O29 93.46(13) . . ?
O16 Al6 O45 91.11(13) . . ?
O20 Al6 O12 97.77(13) . . ?
O20 Al6 O16 97.01(13) . . ?
O20 Al6 O28 77.37(13) . . ?
O20 Al6 O29 168.57(13) . . ?
O20 Al6 O45 90.01(13) . . ?
O28 Al6 O29 92.51(13) . . ?
O28 Al6 O45 93.19(13) . . ?
O45 Al6 O29 85.19(13) . . ?
O21 Al7 O25 100.00(13) . . ?
O21 Al7 O32 89.67(13) . . ?
O21 Al7 O33 77.30(13) . . ?
O21 Al7 O35 96.31(13) . . ?
O21 Al7 O37 167.36(13) . . ?
O25 Al7 O32 92.20(13) . . ?
O25 Al7 O37 92.00(13) . . ?
O33 Al7 O25 174.45(15) . . ?
O33 Al7 O32 92.63(13) . . ?
O33 Al7 O37 91.07(14) . . ?
O35 Al7 O25 77.64(13) . . ?
O35 Al7 O32 168.95(14) . . ?
O35 Al7 O33 97.74(14) . . ?
O35 Al7 O37 90.08(13) . . ?
O37 Al7 O32 85.89(14) . . ?
O12 Al8 O26 168.54(13) . . ?
O12 Al8 O27 89.57(12) . . ?
O16 Al8 O12 77.49(13) . . ?
O16 Al8 O25 172.69(15) . . ?
O16 Al8 O26 92.00(13) . . ?
O16 Al8 O27 93.03(13) . . ?
O16 Al8 O35 97.55(13) . . ?
O25 Al8 O12 97.41(13) . . ?
O25 Al8 O26 93.46(13) . . ?
O25 Al8 O27 92.16(13) . . ?
O27 Al8 O26 86.38(13) . . ?
O35 Al8 O12 97.38(13) . . ?
O35 Al8 O25 77.76(13) . . ?
O35 Al8 O26 88.45(13) . . ?
O35 Al8 O27 168.38(14) . . ?
O21 Al9 O23 97.64(13) . . ?
O21 Al9 O34 167.40(15) . . ?
O21 Al9 O43 89.88(13) . . ?
O23 Al9 O34 88.80(13) . . ?
O23 Al9 O43 167.65(14) . . ?
O33 Al9 O21 77.29(13) . . ?
O33 Al9 O23 99.79(14) . . ?
O33 Al9 O34 90.99(14) . . ?
O33 Al9 O39 174.84(15) . . ?
O33 Al9 O43 91.39(14) . . ?
O34 Al9 O43 85.76(14) . . ?
O39 Al9 O21 98.99(14) . . ?
O39 Al9 O23 77.03(13) . . ?
O39 Al9 O34 92.99(14) . . ?
O39 Al9 O43 92.17(14) . . ?
O23 Al10 O38 97.26(13) . . ?
O23 Al10 O39 77.34(13) . . ?
O23 Al10 O40 89.79(14) . . ?
O23 Al10 O48 167.04(15) . . ?
O38 Al10 O40 167.23(15) . . ?
O38 Al10 O48 89.31(14) . . ?
O39 Al10 O38 99.09(14) . . ?
O39 Al10 O40 92.82(14) . . ?
O39 Al10 O48 90.64(14) . . ?
O40 Al10 O48 85.96(14) . . ?
O41 Al10 O23 99.95(14) . . ?
O41 Al10 O38 77.67(13) . . ?
O41 Al10 O39 175.57(14) . . ?
O41 Al10 O40 90.67(14) . . ?
O41 Al10 O48 92.34(14) . . ?
O20 Al11 O28 77.53(13) . . ?
O20 Al11 O31 97.03(13) . . ?
O20 Al11 O42 168.26(15) . . ?
O20 Al11 O44 90.35(14) . . ?
O20 Al11 O46 97.72(14) . . ?
O28 Al11 O31 100.66(13) . . ?
O28 Al11 O42 91.42(14) . . ?
O28 Al11 O44 92.48(14) . . ?
O31 Al11 O42 88.82(14) . . ?
O31 Al11 O44 166.04(15) . . ?
O44 Al11 O42 86.14(14) . . ?
O46 Al11 O28 174.58(14) . . ?
O46 Al11 O31 77.17(14) . . ?
O46 Al11 O42 93.49(14) . . ?
O46 Al11 O44 90.14(15) . . ?
O36 Al12 O38 97.31(14) . . ?
O36 Al12 O49 168.81(16) . . ?
O36 Al12 O51 90.30(14) . . ?
O36 Al12 O52 77.57(15) . . ?
O38 Al12 O49 88.74(14) . . ?
O38 Al12 O51 167.21(15) . . ?
O41 Al12 O36 96.46(14) . . ?
O41 Al12 O38 77.74(14) . . ?
O41 Al12 O49 94.02(14) . . ?
O41 Al12 O51 91.24(14) . . ?
O41 Al12 O52 173.54(16) . . ?
O51 Al12 O49 85.53(14) . . ?
O52 Al12 O38 100.40(15) . . ?
O52 Al12 O49 92.11(15) . . ?
O52 Al12 O51 91.24(16) . . ?
O31 Al13 O55 89.05(13) . . ?
O31 Al13 O58 166.96(16) . . ?
O46 Al13 O31 77.32(14) . . ?
O46 Al13 O47 98.56(15) . . ?
O46 Al13 O53 175.24(15) . . ?
O46 Al13 O55 93.43(15) . . ?
O46 Al13 O58 90.97(15) . . ?
O47 Al13 O31 97.57(13) . . ?
O47 Al13 O53 77.50(15) . . ?
O47 Al13 O55 167.31(17) . . ?
O47 Al13 O58 89.75(14) . . ?
O53 Al13 O31 100.41(15) . . ?
O53 Al13 O55 90.70(15) . . ?
O53 Al13 O58 91.69(16) . . ?
O55 Al13 O58 85.91(14) . . ?
O36 Al14 O50 98.02(14) . . ?
O36 Al14 O52 77.59(15) . . ?
O36 Al14 O54 97.67(15) . . ?
O36 Al14 O56 88.95(15) . . ?
O36 Al14 O60 168.14(17) . . ?
O50 Al14 O52 96.96(15) . . ?
O50 Al14 O56 168.40(16) . . ?
O50 Al14 O60 89.70(16) . . ?
O52 Al14 O56 93.58(15) . . ?
O52 Al14 O60 92.61(17) . . ?
O54 Al14 O50 77.37(15) . . ?
O54 Al14 O52 172.16(17) . . ?
O54 Al14 O56 92.57(15) . . ?
O54 Al14 O60 92.78(16) . . ?
O60 Al14 O56 84.98(17) . . ?
O47 Al15 O50 97.08(15) . . ?
O47 Al15 O53 77.63(15) . . ?
O47 Al15 O57 89.30(15) . . ?
O47 Al15 O59 168.38(16) . . ?
O50 Al15 O53 97.56(15) . . ?
O50 Al15 O57 169.14(16) . . ?
O50 Al15 O59 89.95(16) . . ?
O53 Al15 O57 92.38(15) . . ?
O53 Al15 O59 92.32(17) . . ?
O54 Al15 O47 98.65(15) . . ?
O54 Al15 O50 77.59(14) . . ?
O54 Al15 O53 173.58(16) . . ?
O54 Al15 O57 92.80(15) . . ?
O54 Al15 O59 91.88(16) . . ?
O59 Al15 O57 85.27(17) . . ?
Al6 O12 Al8 99.52(13) . . ?
C40A O12 Al6 122.4(3) . . ?
C40A O12 Al8 124.5(3) . . ?
C40B O12 Al6 124(2) . . ?
C40B O12 Al8 125(2) . . ?
Al8 O16 Al6 100.33(14) . . ?
C35 O16 Al6 128.2(3) . . ?
C35 O16 Al8 131.4(3) . . ?
Al11 O20 Al6 100.60(13) . . ?
C7A O20 Al6 126.4(4) . . ?
C7A O20 Al11 127.2(4) . . ?
C7B O20 Al6 123.6(11) . . ?
C7B O20 Al11 120.1(10) . . ?
Al7 O21 Al9 100.24(14) . . ?
C5A O21 Al7 126.1(5) . . ?
C5A O21 Al9 124.2(5) . . ?
C5B O21 Al7 127.6(5) . . ?
C5B O21 Al9 127.9(5) . . ?
Al10 O23 Al9 100.11(14) . . ?
C55A O23 Al9 128.1(6) . . ?
C55A O23 Al10 124.5(5) . . ?
C55B O23 Al9 117.4(8) . . ?
C55B O23 Al10 131.3(7) . . ?
Al8 O25 Al7 99.39(14) . . ?
C26A O25 Al7 128.0(8) . . ?
C26A O25 Al8 122.9(9) . . ?
C26B O25 Al7 125.0(10) . . ?
C26B O25 Al8 129.2(11) . . ?
C9 O26 Al8 126.9(3) . . ?
C10 O27 Al8 126.7(3) . . ?
Al11 O28 Al6 99.08(15) . . ?
C27A O28 Al6 125.4(4) . . ?
C27A O28 Al11 124.5(4) . . ?
C27B O28 Al6 127(2) . . ?
C27B O28 Al11 134(2) . . ?
C10 O29 Al6 126.9(3) . . ?
Al13 O31 Al11 99.45(14) . . ?
C51A O31 Al11 126.3(4) . . ?
C51A O31 Al13 123.3(4) . . ?
C51B O31 Al11 127.7(7) . . ?
C51B O31 Al13 129.3(6) . . ?
C11 O32 Al7 126.6(3) . . ?
Al9 O33 Al7 100.42(15) . . ?
C46 O33 Al7 120.5(5) . . ?
C46 O33 Al9 125.9(5) . . ?
C0BA O33 Al7 132.6(7) . . ?
C0BA O33 Al9 126.9(7) . . ?
C8 O34 Al9 127.0(3) . . ?
Al7 O35 Al8 100.30(14) . . ?
C54A O35 Al7 121.3(4) . . ?
C54A O35 Al8 122.7(4) . . ?
C54B O35 Al7 126.3(9) . . ?
C54B O35 Al8 122.8(9) . . ?
Al14 O36 Al12 100.43(16) . . ?
C61B O36 Al12 122.0(6) . . ?
C61B O36 Al14 124.5(6) . . ?
C61A O36 Al12 124.9(6) . . ?
C61A O36 Al14 122.5(5) . . ?
C9 O37 Al7 127.0(3) . . ?
Al12 O38 Al10 99.12(14) . . ?
C49A O38 Al10 125.5(4) . . ?
C49A O38 Al12 120.6(4) . . ?
C49B O38 Al10 126.2(9) . . ?
C49B O38 Al12 126.9(10) . . ?
Al10 O39 Al9 100.46(14) . . ?
C48 O39 Al9 127.5(3) . . ?
C48 O39 Al10 127.3(4) . . ?
C8 O40 Al10 126.7(3) . . ?
Al10 O41 Al12 100.61(14) . . ?
C42 O41 Al10 130.9(3) . . ?
C42 O41 Al12 128.3(3) . . ?
C22 O42 Al11 126.8(3) . . ?
C11 O43 Al9 127.5(3) . . ?
C14 O44 Al11 127.2(3) . . ?
C14 O45 Al6 127.1(3) . . ?
Al13 O46 Al11 100.89(16) . . ?
C41 O46 Al11 128.1(4) . . ?
C41 O46 Al13 131.0(4) . . ?
Al15 O47 Al13 100.41(16) . . ?
C60B O47 Al13 121.0(6) . . ?
C60B O47 Al15 125.2(5) . . ?
C60A O47 Al13 125.8(6) . . ?
C60A O47 Al15 125.6(6) . . ?
C16 O48 Al10 126.8(3) . . ?
C16 O49 Al12 125.8(3) . . ?
Al15 O50 Al14 99.90(15) . . ?
C50A O50 Al14 120.8(4) . . ?
C50A O50 Al15 123.2(4) . . ?
C50B O50 Al14 127.1(10) . . ?
C50B O50 Al15 125.5(10) . . ?
C23 O51 Al12 127.7(3) . . ?
Al12 O52 Al14 99.58(17) . . ?
C45A O52 Al12 126.0(5) . . ?
C45A O52 Al14 126.2(5) . . ?
C45B O52 Al12 130.0(16) . . ?
C45B O52 Al14 129.1(16) . . ?
Al15 O53 Al13 99.85(17) . . ?
C3A O53 Al13 125.4(3) . . ?
C3A O53 Al15 124.4(3) . . ?
C3B O53 Al13 119(2) . . ?
C3B O53 Al15 130(2) . . ?
Al15 O54 Al14 100.18(17) . . ?
C39 O54 Al14 130.2(3) . . ?
C39 O54 Al15 129.6(3) . . ?
C22 O55 Al13 127.0(3) . . ?
C23 O56 Al14 126.0(3) . . ?
C25 O57 Al15 126.8(3) . . ?
C25 O58 Al13 127.3(3) . . ?
C36 O59 Al15 127.4(4) . . ?
C36 O60 Al14 127.2(4) . . ?
O21 C5A H5AA 109.5 . . ?
O21 C5A H5AB 109.5 . . ?
O21 C5A H5AC 109.5 . . ?
H5AA C5A H5AB 109.5 . . ?
H5AA C5A H5AC 109.5 . . ?
H5AB C5A H5AC 109.5 . . ?
O20 C7A H7AA 110.2 . . ?
O20 C7A H7AB 109.8 . . ?
O20 C7A H7AC 108.4 . . ?
H7AA C7A H7AB 109.4 . . ?
H7AA C7A H7AC 109.5 . . ?
H7AB C7A H7AC 109.5 . . ?
O34 C8 C1B 116.6(5) . . ?
O40 C8 O34 125.0(4) . . ?
O40 C8 C1B 118.4(4) . . ?
O26 C9 O37 124.7(4) . . ?
O26 C9 C1A 118.1(4) . . ?
O37 C9 C1A 117.1(4) . . ?
O27 C10 C19 117.5(4) . . ?
O29 C10 O27 124.7(4) . . ?
O29 C10 C19 117.8(4) . . ?
O32 C11 C17 117.2(4) . . ?
O43 C11 O32 124.5(4) . . ?
O43 C11 C17 118.3(4) . . ?
O44 C14 O45 124.2(4) . . ?
O44 C14 C30 118.3(4) . . ?
O45 C14 C30 117.4(5) . . ?
O48 C16 O49 125.6(4) . . ?
O48 C16 C33 116.2(5) . . ?
O49 C16 C33 118.2(5) . . ?
C11 C17 H17A 109.5 . . ?
C11 C17 H17B 109.5 . . ?
C11 C17 H17C 109.5 . . ?
H17A C17 H17B 109.5 . . ?
H17A C17 H17C 109.5 . . ?
H17B C17 H17C 109.5 . . ?
C10 C19 H19A 109.5 . . ?
C10 C19 H19B 109.5 . . ?
C10 C19 H19C 109.5 . . ?
H19A C19 H19B 109.5 . . ?
H19A C19 H19C 109.5 . . ?
H19B C19 H19C 109.5 . . ?
C9 C1A H1AA 109.5 . . ?
C9 C1A H1AB 109.5 . . ?
C9 C1A H1AC 109.5 . . ?
H1AA C1A H1AB 109.5 . . ?
H1AA C1A H1AC 109.5 . . ?
H1AB C1A H1AC 109.5 . . ?
C8 C1B H1BA 109.5 . . ?
C8 C1B H1BB 109.5 . . ?
C8 C1B H1BC 109.5 . . ?
H1BA C1B H1BB 109.5 . . ?
H1BA C1B H1BC 109.5 . . ?
H1BB C1B H1BC 109.5 . . ?
H20A C20 H20B 109.5 . . ?
H20A C20 H20C 109.5 . . ?
H20B C20 H20C 109.5 . . ?
C22 C20 H20A 109.5 . . ?
C22 C20 H20B 109.5 . . ?
C22 C20 H20C 109.5 . . ?
O42 C22 O55 124.7(4) . . ?
O42 C22 C20 117.6(4) . . ?
O55 C22 C20 117.7(4) . . ?
O51 C23 O56 124.8(5) . . ?
O51 C23 C38 117.0(5) . . ?
O56 C23 C38 118.2(5) . . ?
O57 C25 O58 124.6(5) . . ?
O57 C25 C37 118.4(5) . . ?
O58 C25 C37 117.0(5) . . ?
O25 C26A H26A 109.5 . . ?
O25 C26A H26B 109.5 . . ?
O25 C26A H26C 109.5 . . ?
H26A C26A H26B 109.5 . . ?
H26A C26A H26C 109.5 . . ?
H26B C26A H26C 109.5 . . ?
O28 C27A H27A 109.5 . . ?
O28 C27A H27B 109.5 . . ?
O28 C27A H27C 109.5 . . ?
H27A C27A H27B 109.5 . . ?
H27A C27A H27C 109.5 . . ?
H27B C27A H27C 109.5 . . ?
C14 C30 H30A 109.5 . . ?
C14 C30 H30B 109.5 . . ?
C14 C30 H30C 109.5 . . ?
H30A C30 H30B 109.5 . . ?
H30A C30 H30C 109.5 . . ?
H30B C30 H30C 109.5 . . ?
C16 C33 H33A 109.5 . . ?
C16 C33 H33B 109.5 . . ?
C16 C33 H33C 109.5 . . ?
H33A C33 H33B 109.5 . . ?
H33A C33 H33C 109.5 . . ?
H33B C33 H33C 109.5 . . ?
O16 C35 H35A 109.5 . . ?
O16 C35 H35B 109.5 . . ?
O16 C35 H35C 109.5 . . ?
H35A C35 H35B 109.5 . . ?
H35A C35 H35C 109.5 . . ?
H35B C35 H35C 109.5 . . ?
O59 C36 C44 117.8(5) . . ?
O60 C36 O59 124.2(5) . . ?
O60 C36 C44 118.0(6) . . ?
C25 C37 H37A 109.5 . . ?
C25 C37 H37B 109.5 . . ?
C25 C37 H37C 109.5 . . ?
H37A C37 H37B 109.5 . . ?
H37A C37 H37C 109.5 . . ?
H37B C37 H37C 109.5 . . ?
C23 C38 H38A 109.5 . . ?
C23 C38 H38B 109.5 . . ?
C23 C38 H38C 109.5 . . ?
H38A C38 H38B 109.5 . . ?
H38A C38 H38C 109.5 . . ?
H38B C38 H38C 109.5 . . ?
O54 C39 H39A 109.5 . . ?
O54 C39 H39B 109.5 . . ?
O54 C39 H39C 109.5 . . ?
H39A C39 H39B 109.5 . . ?
H39A C39 H39C 109.5 . . ?
H39B C39 H39C 109.5 . . ?
O12 C40A H40A 109.5 . . ?
O12 C40A H40B 109.5 . . ?
O12 C40A H40C 109.5 . . ?
H40A C40A H40B 109.5 . . ?
H40A C40A H40C 109.5 . . ?
H40B C40A H40C 109.5 . . ?
O46 C41 H41A 109.5 . . ?
O46 C41 H41B 109.5 . . ?
O46 C41 H41C 109.5 . . ?
H41A C41 H41B 109.5 . . ?
H41A C41 H41C 109.5 . . ?
H41B C41 H41C 109.5 . . ?
O41 C42 H42A 109.5 . . ?
O41 C42 H42B 109.5 . . ?
O41 C42 H42C 109.5 . . ?
H42A C42 H42B 109.5 . . ?
H42A C42 H42C 109.5 . . ?
H42B C42 H42C 109.5 . . ?
O53 C3A H3AA 109.5 . . ?
O53 C3A H3AB 109.5 . . ?
O53 C3A H3AC 109.5 . . ?
H3AA C3A H3AB 109.5 . . ?
H3AA C3A H3AC 109.5 . . ?
H3AB C3A H3AC 109.5 . . ?
C36 C44 H44A 109.5 . . ?
C36 C44 H44B 109.5 . . ?
C36 C44 H44C 109.5 . . ?
H44A C44 H44B 109.5 . . ?
H44A C44 H44C 109.5 . . ?
H44B C44 H44C 109.5 . . ?
O52 C45A H45A 109.5 . . ?
O52 C45A H45B 109.5 . . ?
O52 C45A H45C 109.5 . . ?
H45A C45A H45B 109.5 . . ?
H45A C45A H45C 109.5 . . ?
H45B C45A H45C 109.5 . . ?
O33 C46 H46A 109.5 . . ?
O33 C46 H46B 109.5 . . ?
O33 C46 H46C 109.5 . . ?
H46A C46 H46B 109.5 . . ?
H46A C46 H46C 109.5 . . ?
H46B C46 H46C 109.5 . . ?
O39 C48 H48A 109.5 . . ?
O39 C48 H48B 109.5 . . ?
O39 C48 H48C 109.5 . . ?
H48A C48 H48B 109.5 . . ?
H48A C48 H48C 109.5 . . ?
H48B C48 H48C 109.5 . . ?
O38 C49A H49A 109.5 . . ?
O38 C49A H49B 109.5 . . ?
O38 C49A H49C 109.5 . . ?
H49A C49A H49B 109.5 . . ?
H49A C49A H49C 109.5 . . ?
H49B C49A H49C 109.5 . . ?
O50 C50A H50A 109.5 . . ?
O50 C50A H50B 109.5 . . ?
O50 C50A H50C 109.5 . . ?
H50A C50A H50B 109.5 . . ?
H50A C50A H50C 109.5 . . ?
H50B C50A H50C 109.5 . . ?
O31 C51A H51A 109.3 . . ?
O31 C51A H51B 109.9 . . ?
O31 C51A H51C 109.3 . . ?
H51A C51A H51B 109.5 . . ?
H51A C51A H51C 109.4 . . ?
H51B C51A H51C 109.4 . . ?
O35 C54A H54A 109.5 . . ?
O35 C54A H54B 109.5 . . ?
O35 C54A H54C 109.5 . . ?
H54A C54A H54B 109.5 . . ?
H54A C54A H54C 109.5 . . ?
H54B C54A H54C 109.5 . . ?
O23 C55A H55A 109.6 . . ?
O23 C55A H55B 110.0 . . ?
O23 C55A H55C 108.8 . . ?
H55A C55A H55B 109.4 . . ?
H55A C55A H55C 109.5 . . ?
H55B C55A H55C 109.5 . . ?
O47 C60B H60A 109.5 . . ?
O47 C60B H60B 109.5 . . ?
O47 C60B H60C 109.5 . . ?
H60A C60B H60B 109.5 . . ?
H60A C60B H60C 109.5 . . ?
H60B C60B H60C 109.5 . . ?
O36 C61B H61A 109.5 . . ?
O36 C61B H61B 109.5 . . ?
O36 C61B H61C 109.5 . . ?
H61A C61B H61B 109.5 . . ?
H61A C61B H61C 109.5 . . ?
H61B C61B H61C 109.5 . . ?
O47 C60A H60D 109.9 . . ?
O47 C60A H60E 109.5 . . ?
O47 C60A H60F 109.0 . . ?
H60D C60A H60E 109.5 . . ?
H60D C60A H60F 109.4 . . ?
H60E C60A H60F 109.5 . . ?
O36 C61A H61D 109.2 . . ?
O36 C61A H61E 109.5 . . ?
O36 C61A H61F 109.7 . . ?
H61D C61A H61E 109.5 . . ?
H61D C61A H61F 109.4 . . ?
H61E C61A H61F 109.5 . . ?
O11 C52A H52D 109.5 . . ?
O11 C52A H52E 109.5 . . ?
O11 C52A H52F 109.5 . . ?
H52D C52A H52E 109.5 . . ?
H52D C52A H52F 109.5 . . ?
H52E C52A H52F 109.5 . . ?
O2 C1AB H1AD 109.5 . . ?
O2 C1AB H1AE 109.5 . . ?
O2 C1AB H1AF 109.5 . . ?
H1AD C1AB H1AE 109.5 . . ?
H1AD C1AB H1AF 109.5 . . ?
H1AE C1AB H1AF 109.5 . . ?
O2 C1AA H1AG 109.7 . . ?
O2 C1AA H1AH 109.2 . . ?
O2 C1AA H1AI 109.5 . . ?
H1AG C1AA H1AH 109.5 . . ?
H1AG C1AA H1AI 109.5 . . ?
H1AH C1AA H1AI 109.4 . . ?
O35 C54B H54D 109.5 . . ?
O35 C54B H54E 109.5 . . ?
O35 C54B H54F 109.5 . . ?
H54D C54B H54E 109.5 . . ?
H54D C54B H54F 109.5 . . ?
H54E C54B H54F 109.5 . . ?
O20 C7B H7BA 109.5 . . ?
O20 C7B H7BB 109.5 . . ?
O20 C7B H7BC 109.5 . . ?
H7BA C7B H7BB 109.5 . . ?
H7BA C7B H7BC 109.5 . . ?
H7BB C7B H7BC 109.5 . . ?
O23 C55B H55D 109.5 . . ?
O23 C55B H55E 109.5 . . ?
O23 C55B H55F 109.5 . . ?
H55D C55B H55E 109.5 . . ?
H55D C55B H55F 109.5 . . ?
H55E C55B H55F 109.5 . . ?
O33 C0BA H0BA 109.5 . . ?
O33 C0BA H0BB 109.5 . . ?
O33 C0BA H0BC 109.5 . . ?
H0BA C0BA H0BB 109.5 . . ?
H0BA C0BA H0BC 109.5 . . ?
H0BB C0BA H0BC 109.5 . . ?
O38 C49B H49D 109.5 . . ?
O38 C49B H49E 109.5 . . ?
O38 C49B H49F 109.5 . . ?
H49D C49B H49E 109.5 . . ?
H49D C49B H49F 109.5 . . ?
H49E C49B H49F 109.5 . . ?
O21 C5B H5BA 109.5 . . ?
O21 C5B H5BB 109.5 . . ?
O21 C5B H5BC 109.5 . . ?
H5BA C5B H5BB 109.5 . . ?
H5BA C5B H5BC 109.5 . . ?
H5BB C5B H5BC 109.5 . . ?
O31 C51B H51D 110.9 . . ?
O31 C51B H51E 108.5 . . ?
O31 C51B H51F 109.1 . . ?
H51D C51B H51E 109.5 . . ?
H51D C51B H51F 109.5 . . ?
H51E C51B H51F 109.4 . . ?
O50 C50B H50D 109.5 . . ?
O50 C50B H50E 109.5 . . ?
O50 C50B H50F 109.5 . . ?
H50D C50B H50E 109.5 . . ?
H50D C50B H50F 109.5 . . ?
H50E C50B H50F 109.5 . . ?
O1 C0AA H0AA 109.6 . . ?
O1 C0AA H0AB 109.6 . . ?
O1 C0AA H0AC 109.2 . . ?
H0AA C0AA H0AB 109.4 . . ?
H0AA C0AA H0AC 109.5 . . ?
H0AB C0AA H0AC 109.5 . . ?
O5 C2BB H2BA 109.5 . . ?
O5 C2BB H2BB 109.5 . . ?
O5 C2BB H2BC 109.5 . . ?
H2BA C2BB H2BB 109.5 . . ?
H2BA C2BB H2BC 109.5 . . ?
H2BB C2BB H2BC 109.5 . . ?
O5 C2BA H2BD 109.5 . . ?
O5 C2BA H2BE 109.5 . . ?
O5 C2BA H2BF 109.5 . . ?
H2BD C2BA H2BE 109.5 . . ?
H2BD C2BA H2BF 109.5 . . ?
H2BE C2BA H2BF 109.5 . . ?
O53 C3B H3BA 109.5 . . ?
O53 C3B H3BB 109.5 . . ?
O53 C3B H3BC 109.5 . . ?
H3BA C3B H3BB 109.5 . . ?
H3BA C3B H3BC 109.5 . . ?
H3BB C3B H3BC 109.5 . . ?
O13 C31B H31D 109.5 . . ?
O13 C31B H31E 109.5 . . ?
O13 C31B H31F 109.5 . . ?
H31D C31B H31E 109.5 . . ?
H31D C31B H31F 109.5 . . ?
H31E C31B H31F 109.5 . . ?
O52 C45B H45D 109.5 . . ?
O52 C45B H45E 109.5 . . ?
O52 C45B H45F 109.5 . . ?
H45D C45B H45E 109.5 . . ?
H45D C45B H45F 109.5 . . ?
H45E C45B H45F 109.5 . . ?
O12 C40B H40D 109.5 . . ?
O12 C40B H40E 109.5 . . ?
O12 C40B H40F 109.5 . . ?
H40D C40B H40E 109.5 . . ?
H40D C40B H40F 109.5 . . ?
H40E C40B H40F 109.5 . . ?
O28 C27B H27D 109.5 . . ?
O28 C27B H27E 109.5 . . ?
O28 C27B H27F 109.5 . . ?
H27D C27B H27E 109.5 . . ?
H27D C27B H27F 109.5 . . ?
H27E C27B H27F 109.5 . . ?
O25 C26B H26D 109.5 . . ?
O25 C26B H26E 109.5 . . ?
O25 C26B H26F 109.5 . . ?
H26D C26B H26E 109.5 . . ?
H26D C26B H26F 109.5 . . ?
H26E C26B H26F 109.5 . . ?

loop_
_geom_bond_atom_site_label_1
_geom_bond_atom_site_label_2
_geom_bond_distance
_geom_bond_site_symmetry_2
_geom_bond_publ_flag
Al1 O2 1.862(3) . ?
Al1 O3 1.860(3) . ?
Al1 O4 1.883(3) . ?
Al1 O7 1.911(3) . ?
Al1 O15 1.875(3) . ?
Al1 O17 1.920(3) . ?
Al2 O1 1.854(3) . ?
Al2 O5 1.869(3) . ?
Al2 O8 1.903(3) . ?
Al2 O9 1.877(3) . ?
Al2 O19 1.859(3) . ?
Al2 O22 1.914(3) . ?
Al3 O1 1.846(3) . ?
Al3 O3 1.852(3) . ?
Al3 O4 1.879(3) . ?
Al3 O6 1.914(3) . ?
Al3 O9 1.876(3) . ?
Al3 O10 1.911(3) . ?
Al4 Al5 2.8628(17) 3_444 ?
Al4 O5 1.882(3) . ?
Al4 O11 1.878(3) . ?
Al4 O13 1.862(3) . ?
Al4 O14 1.911(3) . ?
Al4 O19 1.852(3) . ?
Al4 O24 1.923(3) . ?
Al5 O2 1.860(3) . ?
Al5 O11 1.864(3) 3_444 ?
Al5 O13 1.872(3) 3_444 ?
Al5 O15 1.877(3) . ?
Al5 O18 1.912(3) . ?
Al5 O30 1.906(3) 3_444 ?
O1 C0AA 1.483(8) . ?
O2 C1AB 1.559(16) . ?
O2 C1AA 1.456(9) . ?
O3 C21 1.403(5) . ?
O4 C32 1.457(6) . ?
O5 C2BB 1.476(7) . ?
O5 C2BA 1.49(3) . ?
O6 C1 1.269(5) . ?
O7 C2 1.259(5) . ?
O8 C1 1.258(5) . ?
O9 C24 1.441(5) . ?
O10 C3 1.262(5) . ?
O11 C52B 1.545(10) . ?
O11 C52A 1.462(10) . ?
O13 C31A 1.445(12) . ?
O13 C31B 1.35(4) . ?
O14 C4 1.269(5) . ?
O15 C29 1.426(6) . ?
O17 C3 1.265(5) . ?
O18 C2 1.266(5) . ?
O19 C34 1.413(6) . ?
O22 C6 1.260(5) . ?
O24 C6 1.263(5) . ?
O30 C4 1.268(5) . ?
C1 C12 1.501(6) . ?
C2 C13 1.496(6) . ?
C3 C18 1.492(6) . ?
C4 C28 1.485(6) . ?
C6 C15 1.506(6) . ?
C12 H12A 0.9600 . ?
C12 H12B 0.9600 . ?
C12 H12C 0.9600 . ?
C13 H13A 0.9600 . ?
C13 H13B 0.9600 . ?
C13 H13C 0.9600 . ?
C15 H15A 0.9600 . ?
C15 H15B 0.9600 . ?
C15 H15C 0.9600 . ?
C18 H18A 0.9600 . ?
C18 H18B 0.9600 . ?
C18 H18C 0.9600 . ?
C21 H21A 0.9600 . ?
C21 H21B 0.9600 . ?
C21 H21C 0.9600 . ?
C24 H24A 0.9600 . ?
C24 H24B 0.9600 . ?
C24 H24C 0.9600 . ?
C28 H28A 0.9600 . ?
C28 H28B 0.9600 . ?
C28 H28C 0.9600 . ?
C29 H29A 0.9600 . ?
C29 H29B 0.9600 . ?
C29 H29C 0.9600 . ?
C31A H31A 0.9600 . ?
C31A H31B 0.9600 . ?
C31A H31C 0.9600 . ?
C32 H32A 0.9594 . ?
C32 H32B 0.9605 . ?
C32 H32C 0.9598 . ?
C34 H34A 0.9600 . ?
C34 H34B 0.9600 . ?
C34 H34C 0.9600 . ?
C52B H52A 0.9600 . ?
C52B H52B 0.9600 . ?
C52B H52C 0.9600 . ?
Al6 O12 1.866(3) . ?
Al6 O16 1.859(3) . ?
Al6 O20 1.857(3) . ?
Al6 O28 1.877(3) . ?
Al6 O29 1.918(3) . ?
Al6 O45 1.904(3) . ?
Al7 O21 1.859(3) . ?
Al7 O25 1.876(3) . ?
Al7 O32 1.911(3) . ?
Al7 O33 1.861(3) . ?
Al7 O35 1.859(3) . ?
Al7 O37 1.910(3) . ?
Al8 O12 1.873(3) . ?
Al8 O16 1.858(3) . ?
Al8 O25 1.869(3) . ?
Al8 O26 1.919(3) . ?
Al8 O27 1.915(3) . ?
Al8 O35 1.861(3) . ?
Al9 O21 1.864(3) . ?
Al9 O23 1.874(3) . ?
Al9 O33 1.857(3) . ?
Al9 O34 1.913(3) . ?
Al9 O39 1.864(3) . ?
Al9 O43 1.914(3) . ?
Al10 O23 1.862(3) . ?
Al10 O38 1.879(3) . ?
Al10 O39 1.863(3) . ?
Al10 O40 1.911(3) . ?
Al10 O41 1.854(3) . ?
Al10 O48 1.920(3) . ?
Al11 O20 1.853(3) . ?
Al11 O28 1.874(3) . ?
Al11 O31 1.878(3) . ?
Al11 O42 1.916(3) . ?
Al11 O44 1.914(3) . ?
Al11 O46 1.861(3) . ?
Al12 O36 1.863(3) . ?
Al12 O38 1.873(3) . ?
Al12 O41 1.857(3) . ?
Al12 O49 1.923(3) . ?
Al12 O51 1.902(3) . ?
Al12 O52 1.865(4) . ?
Al13 O31 1.878(3) . ?
Al13 O46 1.856(4) . ?
Al13 O47 1.862(3) . ?
Al13 O53 1.869(4) . ?
Al13 O55 1.909(3) . ?
Al13 O58 1.914(3) . ?
Al14 O36 1.853(3) . ?
Al14 O50 1.867(3) . ?
Al14 O52 1.874(4) . ?
Al14 O54 1.864(4) . ?
Al14 O56 1.916(3) . ?
Al14 O60 1.914(4) . ?
Al15 O47 1.859(4) . ?
Al15 O50 1.863(3) . ?
Al15 O53 1.868(3) . ?
Al15 O54 1.858(3) . ?
Al15 O57 1.920(4) . ?
Al15 O59 1.918(4) . ?
O12 C40A 1.478(6) . ?
O12 C40B 1.45(4) . ?
O16 C35 1.402(6) . ?
O20 C7A 1.477(9) . ?
O20 C7B 1.72(3) . ?
O21 C5A 1.510(10) . ?
O21 C5B 1.420(12) . ?
O23 C55A 1.468(10) . ?
O23 C55B 1.485(16) . ?
O25 C26A 1.47(2) . ?
O25 C26B 1.36(2) . ?
O26 C9 1.256(5) . ?
O27 C10 1.267(5) . ?
O28 C27A 1.461(8) . ?
O28 C27B 1.23(5) . ?
O29 C10 1.263(5) . ?
O31 C51A 1.447(10) . ?
O31 C51B 1.442(15) . ?
O32 C11 1.266(5) . ?
O33 C46 1.532(11) . ?
O33 C0BA 1.323(15) . ?
O34 C8 1.268(5) . ?
O35 C54A 1.549(10) . ?
O35 C54B 1.45(3) . ?
O36 C61B 1.591(17) . ?
O36 C61A 1.498(16) . ?
O37 C9 1.260(5) . ?
O38 C49A 1.496(8) . ?
O38 C49B 1.44(2) . ?
O39 C48 1.386(6) . ?
O40 C8 1.256(6) . ?
O41 C42 1.399(6) . ?
O42 C22 1.263(6) . ?
O43 C11 1.259(5) . ?
O44 C14 1.260(6) . ?
O45 C14 1.269(5) . ?
O46 C41 1.405(6) . ?
O47 C60B 1.580(14) . ?
O47 C60A 1.496(13) . ?
O48 C16 1.260(6) . ?
O49 C16 1.261(6) . ?
O50 C50A 1.481(8) . ?
O50 C50B 1.54(2) . ?
O51 C23 1.259(6) . ?
O52 C45A 1.496(11) . ?
O52 C45B 1.31(4) . ?
O53 C3A 1.469(7) . ?
O53 C3B 1.23(5) . ?
O54 C39 1.408(6) . ?
O55 C22 1.267(5) . ?
O56 C23 1.268(6) . ?
O57 C25 1.261(6) . ?
O58 C25 1.263(6) . ?
O59 C36 1.266(7) . ?
O60 C36 1.259(6) . ?
C5A H5AA 0.9600 . ?
C5A H5AB 0.9600 . ?
C5A H5AC 0.9600 . ?
C7A H7AA 0.9607 . ?
C7A H7AB 0.9597 . ?
C7A H7AC 0.9603 . ?
C8 C1B 1.498(6) . ?
C9 C1A 1.497(6) . ?
C10 C19 1.503(6) . ?
C11 C17 1.492(6) . ?
C14 C30 1.482(6) . ?
C16 C33 1.493(7) . ?
C17 H17A 0.9600 . ?
C17 H17B 0.9600 . ?
C17 H17C 0.9600 . ?
C19 H19A 0.9600 . ?
C19 H19B 0.9600 . ?
C19 H19C 0.9600 . ?
C1A H1AA 0.9600 . ?
C1A H1AB 0.9600 . ?
C1A H1AC 0.9600 . ?
C1B H1BA 0.9600 . ?
C1B H1BB 0.9600 . ?
C1B H1BC 0.9600 . ?
C20 H20A 0.9600 . ?
C20 H20B 0.9600 . ?
C20 H20C 0.9600 . ?
C20 C22 1.491(6) . ?
C23 C38 1.502(7) . ?
C25 C37 1.496(7) . ?
C26A H26A 0.9600 . ?
C26A H26B 0.9600 . ?
C26A H26C 0.9600 . ?
C27A H27A 0.9600 . ?
C27A H27B 0.9600 . ?
C27A H27C 0.9600 . ?
C30 H30A 0.9600 . ?
C30 H30B 0.9600 . ?
C30 H30C 0.9600 . ?
C33 H33A 0.9600 . ?
C33 H33B 0.9600 . ?
C33 H33C 0.9600 . ?
C35 H35A 0.9600 . ?
C35 H35B 0.9600 . ?
C35 H35C 0.9600 . ?
C36 C44 1.486(8) . ?
C37 H37A 0.9600 . ?
C37 H37B 0.9600 . ?
C37 H37C 0.9600 . ?
C38 H38A 0.9600 . ?
C38 H38B 0.9600 . ?
C38 H38C 0.9600 . ?
C39 H39A 0.9600 . ?
C39 H39B 0.9600 . ?
C39 H39C 0.9600 . ?
C40A H40A 0.9600 . ?
C40A H40B 0.9600 . ?
C40A H40C 0.9600 . ?
C41 H41A 0.9600 . ?
C41 H41B 0.9600 . ?
C41 H41C 0.9600 . ?
C42 H42A 0.9600 . ?
C42 H42B 0.9600 . ?
C42 H42C 0.9600 . ?
C3A H3AA 0.9600 . ?
C3A H3AB 0.9600 . ?
C3A H3AC 0.9600 . ?
C44 H44A 0.9600 . ?
C44 H44B 0.9600 . ?
C44 H44C 0.9600 . ?
C45A H45A 0.9600 . ?
C45A H45B 0.9600 . ?
C45A H45C 0.9600 . ?
C46 H46A 0.9600 . ?
C46 H46B 0.9600 . ?
C46 H46C 0.9600 . ?
C48 H48A 0.9600 . ?
C48 H48B 0.9600 . ?
C48 H48C 0.9600 . ?
C49A H49A 0.9600 . ?
C49A H49B 0.9600 . ?
C49A H49C 0.9600 . ?
C50A H50A 0.9600 . ?
C50A H50B 0.9600 . ?
C50A H50C 0.9600 . ?
C51A H51A 0.9598 . ?
C51A H51B 0.9598 . ?
C51A H51C 0.9605 . ?
C54A H54A 0.9600 . ?
C54A H54B 0.9600 . ?
C54A H54C 0.9600 . ?
C55A H55A 0.9600 . ?
C55A H55B 0.9606 . ?
C55A H55C 0.9598 . ?
C60B H60A 0.9600 . ?
C60B H60B 0.9600 . ?
C60B H60C 0.9600 . ?
C61B H61A 0.9600 . ?
C61B H61B 0.9600 . ?
C61B H61C 0.9600 . ?
C60A H60D 0.9607 . ?
C60A H60E 0.9596 . ?
C60A H60F 0.9602 . ?
C61A H61D 0.9605 . ?
C61A H61E 0.9593 . ?
C61A H61F 0.9599 . ?
C52A H52D 0.9600 . ?
C52A H52E 0.9600 . ?
C52A H52F 0.9600 . ?
C1AB H1AD 0.9600 . ?
C1AB H1AE 0.9600 . ?
C1AB H1AF 0.9600 . ?
C1AA H1AG 0.9600 . ?
C1AA H1AH 0.9597 . ?
C1AA H1AI 0.9605 . ?
C54B H54D 0.9600 . ?
C54B H54E 0.9600 . ?
C54B H54F 0.9600 . ?
C7B H7BA 0.9600 . ?
C7B H7BB 0.9600 . ?
C7B H7BC 0.9600 . ?
C55B H55D 0.9600 . ?
C55B H55E 0.9600 . ?
C55B H55F 0.9600 . ?
C0BA H0BA 0.9600 . ?
C0BA H0BB 0.9600 . ?
C0BA H0BC 0.9600 . ?
C49B H49D 0.9600 . ?
C49B H49E 0.9600 . ?
C49B H49F 0.9600 . ?
C5B H5BA 0.9600 . ?
C5B H5BB 0.9600 . ?
C5B H5BC 0.9600 . ?
C51B H51D 0.9597 . ?
C51B H51E 0.9602 . ?
C51B H51F 0.9605 . ?
C50B H50D 0.9600 . ?
C50B H50E 0.9600 . ?
C50B H50F 0.9600 . ?
C0AA H0AA 0.9594 . ?
C0AA H0AB 0.9602 . ?
C0AA H0AC 0.9607 . ?
C2BB H2BA 0.9600 . ?
C2BB H2BB 0.9600 . ?
C2BB H2BC 0.9600 . ?
C2BA H2BD 0.9600 . ?
C2BA H2BE 0.9600 . ?
C2BA H2BF 0.9600 . ?
C3B H3BA 0.9600 . ?
C3B H3BB 0.9600 . ?
C3B H3BC 0.9600 . ?
C31B H31D 0.9600 . ?
C31B H31E 0.9600 . ?
C31B H31F 0.9600 . ?
C45B H45D 0.9600 . ?
C45B H45E 0.9600 . ?
C45B H45F 0.9600 . ?
C40B H40D 0.9600 . ?
C40B H40E 0.9600 . ?
C40B H40F 0.9600 . ?
C27B H27D 0.9600 . ?
C27B H27E 0.9600 . ?
C27B H27F 0.9600 . ?
C26B H26D 0.9600 . ?
C26B H26E 0.9600 . ?
C26B H26F 0.9600 . ?

loop_
_geom_torsion_atom_site_label_1
_geom_torsion_atom_site_label_2
_geom_torsion_atom_site_label_3
_geom_torsion_atom_site_label_4
_geom_torsion
_geom_torsion_site_symmetry_1
_geom_torsion_site_symmetry_2
_geom_torsion_site_symmetry_3
_geom_torsion_site_symmetry_4
_geom_torsion_publ_flag
Al1 O7 C2 O18 4.0(6) . . . . ?
Al1 O7 C2 C13 -175.5(3) . . . . ?
Al1 O17 C3 O10 5.4(6) . . . . ?
Al1 O17 C3 C18 -175.8(3) . . . . ?
Al2 O8 C1 O6 2.8(6) . . . . ?
Al2 O8 C1 C12 -177.3(3) . . . . ?
Al2 O22 C6 O24 4.6(6) . . . . ?
Al2 O22 C6 C15 -176.2(3) . . . . ?
Al3 O6 C1 O8 -1.3(6) . . . . ?
Al3 O6 C1 C12 178.8(3) . . . . ?
Al3 O10 C3 O17 -4.2(6) . . . . ?
Al3 O10 C3 C18 177.0(3) . . . . ?
Al4 Al5 O2 Al1 -155.71(9) 3_444 . . . ?
Al4 Al5 O2 C1AB 64.4(7) 3_444 . . . ?
Al4 Al5 O2 C1AA -4.8(6) 3_444 . . . ?
Al4 Al5 O15 Al1 124.43(13) 3_444 . . . ?
Al4 Al5 O15 C29 -85.9(4) 3_444 . . . ?
Al4 O14 C4 O30 0.2(6) . . . . ?
Al4 O14 C4 C28 -179.2(4) . . . . ?
Al4 O24 C6 O22 -3.4(6) . . . . ?
Al4 O24 C6 C15 177.4(3) . . . . ?
Al5 Al4 O5 Al2 -152.58(9) 3_444 . . . ?
Al5 Al4 O5 C2BB 66.9(4) 3_444 . . . ?
Al5 Al4 O5 C2BA 3.1(19) 3_444 . . . ?
Al5 Al4 O11 C52B -134.8(6) 3_444 . . . ?
Al5 Al4 O11 C52A 152.7(7) 3_444 . . . ?
Al5 Al4 O13 C31A 151.1(6) 3_444 . . . ?
Al5 Al4 O13 C31B -174.9(17) 3_444 . . . ?
Al5 Al4 O19 Al2 126.03(12) 3_444 . . . ?
Al5 Al4 O19 C34 -52.7(4) 3_444 . . . ?
Al5 O18 C2 O7 -8.5(6) . . . . ?
Al5 O18 C2 C13 171.0(3) . . . . ?
Al5 O30 C4 O14 2.2(6) 3_444 . . . ?
Al5 O30 C4 C28 -178.3(4) 3_444 . . . ?
O1 Al2 O5 Al4 112.48(13) . . . . ?
O1 Al2 O5 C2BB -104.8(4) . . . . ?
O1 Al2 O5 C2BA -40(2) . . . . ?
O1 Al2 O9 Al3 -15.91(12) . . . . ?
O1 Al2 O9 C24 -159.5(3) . . . . ?
O1 Al2 O19 Al4 -111.24(13) . . . . ?
O1 Al2 O19 C34 67.6(4) . . . . ?
O1 Al3 O3 Al1 113.41(13) . . . . ?
O1 Al3 O3 C21 -61.1(4) . . . . ?
O1 Al3 O4 Al1 -111.72(13) . . . . ?
O1 Al3 O4 C32 106.7(3) . . . . ?
O1 Al3 O9 Al2 15.97(12) . . . . ?
O1 Al3 O9 C24 159.4(3) . . . . ?
O2 Al1 O3 Al3 -114.47(14) . . . . ?
O2 Al1 O3 C21 59.9(4) . . . . ?
O2 Al1 O4 Al3 112.93(13) . . . . ?
O2 Al1 O4 C32 -105.7(3) . . . . ?
O2 Al1 O15 Al5 -17.43(13) . . . . ?
O2 Al1 O15 C29 -167.3(4) . . . . ?
O2 Al5 O15 Al1 17.45(13) . . . . ?
O2 Al5 O15 C29 167.2(4) . . . . ?
O3 Al1 O2 Al5 -167.18(13) . . . . ?
O3 Al1 O2 C1AB -31.1(7) . . . . ?
O3 Al1 O2 C1AA 41.2(6) . . . . ?
O3 Al1 O4 Al3 16.83(12) . . . . ?
O3 Al1 O4 C32 158.2(3) . . . . ?
O3 Al3 O1 Al2 167.63(13) . . . . ?
O3 Al3 O1 C0AA -39.9(5) . . . . ?
O3 Al3 O4 Al1 -16.89(13) . . . . ?
O3 Al3 O4 C32 -158.5(3) . . . . ?
O4 Al1 O2 Al5 114.52(13) . . . . ?
O4 Al1 O2 C1AB -109.4(7) . . . . ?
O4 Al1 O2 C1AA -37.1(6) . . . . ?
O4 Al1 O3 Al3 -17.20(13) . . . . ?
O4 Al1 O3 C21 157.1(4) . . . . ?
O4 Al1 O15 Al5 -114.58(14) . . . . ?
O4 Al1 O15 C29 95.5(4) . . . . ?
O4 Al3 O1 Al2 -114.10(13) . . . . ?
O4 Al3 O1 C0AA 38.4(5) . . . . ?
O4 Al3 O3 Al1 17.21(13) . . . . ?
O4 Al3 O3 C21 -157.3(4) . . . . ?
O4 Al3 O9 Al2 111.63(13) . . . . ?
O4 Al3 O9 C24 -104.9(3) . . . . ?
O5 Al2 O1 Al3 115.10(13) . . . . ?
O5 Al2 O1 C0AA -37.1(5) . . . . ?
O5 Al2 O9 Al3 -109.64(13) . . . . ?
O5 Al2 O9 C24 106.8(3) . . . . ?
O5 Al2 O19 Al4 -16.94(12) . . . . ?
O5 Al2 O19 C34 161.9(4) . . . . ?
O5 Al4 O11 Al5 -113.53(13) . . . 3_444 ?
O5 Al4 O11 C52B 111.7(5) . . . . ?
O5 Al4 O11 C52A 39.2(7) . . . . ?
O5 Al4 O13 Al5 115.44(13) . . . 3_444 ?
O5 Al4 O13 C31A -93.4(6) . . . . ?
O5 Al4 O13 C31B -59.4(17) . . . . ?
O5 Al4 O19 Al2 16.83(12) . . . . ?
O5 Al4 O19 C34 -161.9(4) . . . . ?
O6 Al3 O1 Al2 76.22(13) . . . . ?
O6 Al3 O1 C0AA -131.3(5) . . . . ?
O6 Al3 O3 Al1 -157.10(14) . . . . ?
O6 Al3 O3 C21 28.4(4) . . . . ?
O6 Al3 O4 Al1 10.9(7) . . . . ?
O6 Al3 O4 C32 -130.7(6) . . . . ?
O6 Al3 O9 Al2 -72.87(14) . . . . ?
O6 Al3 O9 C24 70.6(3) . . . . ?
O7 Al1 O2 Al5 -76.78(14) . . . . ?
O7 Al1 O2 C1AB 59.3(7) . . . . ?
O7 Al1 O2 C1AA 131.6(6) . . . . ?
O7 Al1 O3 Al3 156.78(14) . . . . ?
O7 Al1 O3 C21 -28.9(4) . . . . ?
O7 Al1 O4 Al3 -9.9(6) . . . . ?
O7 Al1 O4 C32 131.4(6) . . . . ?
O7 Al1 O15 Al5 70.32(14) . . . . ?
O7 Al1 O15 C29 -79.6(4) . . . . ?
O8 Al2 O1 Al3 -75.58(14) . . . . ?
O8 Al2 O1 C0AA 132.3(5) . . . . ?
O8 Al2 O5 Al4 -5.1(7) . . . . ?
O8 Al2 O5 C2BB 137.7(7) . . . . ?
O8 Al2 O5 C2BA -158(2) . . . . ?
O8 Al2 O9 Al3 73.70(13) . . . . ?
O8 Al2 O9 C24 -69.9(3) . . . . ?
O8 Al2 O19 Al4 158.63(13) . . . . ?
O8 Al2 O19 C34 -22.6(4) . . . . ?
O9 Al2 O1 Al3 16.27(12) . . . . ?
O9 Al2 O1 C0AA -135.9(5) . . . . ?
O9 Al2 O5 Al4 -168.96(12) . . . . ?
O9 Al2 O5 C2BB -26.2(4) . . . . ?
O9 Al2 O5 C2BA 38(2) . . . . ?
O9 Al3 O1 Al2 -16.27(12) . . . . ?
O9 Al3 O1 C0AA 136.2(5) . . . . ?
O9 Al3 O4 Al1 169.27(13) . . . . ?
O9 Al3 O4 C32 27.7(4) . . . . ?
O10 Al3 O1 Al2 11.2(8) . . . . ?
O10 Al3 O1 C0AA 163.7(8) . . . . ?
O10 Al3 O3 Al1 -70.85(14) . . . . ?
O10 Al3 O3 C21 114.7(4) . . . . ?
O10 Al3 O4 Al1 77.00(13) . . . . ?
O10 Al3 O4 C32 -64.6(3) . . . . ?
O10 Al3 O9 Al2 -159.12(13) . . . . ?
O10 Al3 O9 C24 -15.7(3) . . . . ?
O11 Al4 O5 Al2 -113.14(13) . . . . ?
O11 Al4 O5 C2BB 106.3(4) . . . . ?
O11 Al4 O5 C2BA 42.6(19) . . . . ?
O11 Al4 O13 Al5 17.55(12) . . . 3_444 ?
O11 Al4 O13 C31A 168.7(6) . . . . ?
O11 Al4 O13 C31B -157.3(17) . . . . ?
O11 Al4 O19 Al2 114.64(13) . . . . ?
O11 Al4 O19 C34 -64.1(4) . . . . ?
O11 Al5 O2 Al1 -116.93(13) 3_444 . . . ?
O11 Al5 O2 C1AB 103.2(7) 3_444 . . . ?
O11 Al5 O2 C1AA 34.0(6) 3_444 . . . ?
O11 Al5 O15 Al1 111.42(14) 3_444 . . . ?
O11 Al5 O15 C29 -98.9(4) 3_444 . . . ?
O13 Al4 O5 Al2 168.53(12) . . . . ?
O13 Al4 O5 C2BB 28.0(4) . . . . ?
O13 Al4 O5 C2BA -35.7(19) . . . . ?
O13 Al4 O11 Al5 -17.61(12) . . . 3_444 ?
O13 Al4 O11 C52B -152.4(5) . . . . ?
O13 Al4 O11 C52A 135.1(7) . . . . ?
O13 Al5 O2 Al1 164.96(13) 3_444 . . . ?
O13 Al5 O2 C1AB 25.1(8) 3_444 . . . ?
O13 Al5 O2 C1AA -44.1(6) 3_444 . . . ?
O14 Al4 O5 Al2 17.4(6) . . . . ?
O14 Al4 O5 C2BB -123.2(7) . . . . ?
O14 Al4 O5 C2BA 173(2) . . . . ?
O14 Al4 O11 Al5 76.54(14) . . . 3_444 ?
O14 Al4 O11 C52B -58.2(5) . . . . ?
O14 Al4 O11 C52A -130.7(7) . . . . ?
O14 Al4 O13 Al5 -70.96(13) . . . 3_444 ?
O14 Al4 O13 C31A 80.2(6) . . . . ?
O14 Al4 O13 C31B 114.2(17) . . . . ?
O14 Al4 O19 Al2 -155.76(13) . . . . ?
O14 Al4 O19 C34 25.5(4) . . . . ?
O15 Al1 O2 Al5 17.64(13) . . . . ?
O15 Al1 O2 C1AB 153.8(7) . . . . ?
O15 Al1 O2 C1AA -134.0(6) . . . . ?
O15 Al1 O4 Al3 -168.48(13) . . . . ?
O15 Al1 O4 C32 -27.1(3) . . . . ?
O15 Al5 O2 Al1 -17.63(13) . . . . ?
O15 Al5 O2 C1AB -157.5(8) . . . . ?
O15 Al5 O2 C1AA 133.3(6) . . . . ?
O17 Al1 O2 Al5 -15.6(7) . . . . ?
O17 Al1 O2 C1AB 120.5(9) . . . . ?
O17 Al1 O2 C1AA -167.2(8) . . . . ?
O17 Al1 O3 Al3 71.22(14) . . . . ?
O17 Al1 O3 C21 -114.4(4) . . . . ?
O17 Al1 O4 Al3 -76.25(14) . . . . ?
O17 Al1 O4 C32 65.1(3) . . . . ?
O17 Al1 O15 Al5 156.01(13) . . . . ?
O17 Al1 O15 C29 6.1(4) . . . . ?
O18 Al5 O2 Al1 74.64(14) . . . . ?
O18 Al5 O2 C1AB -65.2(7) . . . . ?
O18 Al5 O2 C1AA -134.4(6) . . . . ?
O18 Al5 O15 Al1 -72.58(14) . . . . ?
O18 Al5 O15 C29 77.1(4) . . . . ?
O19 Al2 O1 Al3 -166.70(13) . . . . ?
O19 Al2 O1 C0AA 41.1(5) . . . . ?
O19 Al2 O5 Al4 16.59(12) . . . . ?
O19 Al2 O5 C2BB 159.4(4) . . . . ?
O19 Al2 O5 C2BA -136(2) . . . . ?
O19 Al4 O5 Al2 -16.66(12) . . . . ?
O19 Al4 O5 C2BB -157.2(4) . . . . ?
O19 Al4 O5 C2BA 139.1(19) . . . . ?
O19 Al4 O11 Al5 167.88(13) . . . 3_444 ?
O19 Al4 O11 C52B 33.1(5) . . . . ?
O19 Al4 O11 C52A -39.4(7) . . . . ?
O22 Al2 O1 Al3 -3.9(8) . . . . ?
O22 Al2 O1 C0AA -156.0(8) . . . . ?
O22 Al2 O5 Al4 -76.68(14) . . . . ?
O22 Al2 O5 C2BB 66.1(4) . . . . ?
O22 Al2 O5 C2BA 131(2) . . . . ?
O22 Al2 O9 Al3 160.50(13) . . . . ?
O22 Al2 O9 C24 16.9(3) . . . . ?
O22 Al2 O19 Al4 71.84(14) . . . . ?
O22 Al2 O19 C34 -109.4(4) . . . . ?
O24 Al4 O5 Al2 76.90(13) . . . . ?
O24 Al4 O5 C2BB -63.7(4) . . . . ?
O24 Al4 O5 C2BA -127.4(19) . . . . ?
O24 Al4 O11 Al5 13.9(7) . . . 3_444 ?
O24 Al4 O11 C52B -120.8(8) . . . . ?
O24 Al4 O11 C52A 166.7(8) . . . . ?
O24 Al4 O13 Al5 -155.86(13) . . . 3_444 ?
O24 Al4 O13 C31A -4.7(6) . . . . ?
O24 Al4 O13 C31B 29.3(17) . . . . ?
O24 Al4 O19 Al2 -70.90(14) . . . . ?
O24 Al4 O19 C34 110.4(4) . . . . ?
O30 Al5 O2 Al1 4.6(8) 3_444 . . . ?
O30 Al5 O2 C1AB -135.2(10) 3_444 . . . ?
O30 Al5 O2 C1AA 155.6(8) 3_444 . . . ?
O30 Al5 O15 Al1 -158.21(14) 3_444 . . . ?
O30 Al5 O15 C29 -8.5(4) 3_444 . . . ?
Al6 O29 C10 O27 3.3(6) . . . . ?
Al6 O29 C10 C19 -176.6(3) . . . . ?
Al6 O45 C14 O44 2.4(6) . . . . ?
Al6 O45 C14 C30 -180.0(3) . . . . ?
Al7 O32 C11 O43 -1.0(6) . . . . ?
Al7 O32 C11 C17 178.0(3) . . . . ?
Al7 O37 C9 O26 7.0(7) . . . . ?
Al7 O37 C9 C1A -170.9(3) . . . . ?
Al8 O26 C9 O37 -3.1(7) . . . . ?
Al8 O26 C9 C1A 174.7(3) . . . . ?
Al8 O27 C10 O29 -4.7(6) . . . . ?
Al8 O27 C10 C19 175.1(3) . . . . ?
Al9 O34 C8 O40 -3.9(6) . . . . ?
Al9 O34 C8 C1B 175.7(3) . . . . ?
Al9 O43 C11 O32 -0.9(6) . . . . ?
Al9 O43 C11 C17 -180.0(3) . . . . ?
Al10 O40 C8 O34 5.3(6) . . . . ?
Al10 O40 C8 C1B -174.3(3) . . . . ?
Al10 O48 C16 O49 6.2(6) . . . . ?
Al10 O48 C16 C33 -173.6(3) . . . . ?
Al11 O42 C22 O55 -5.6(7) . . . . ?
Al11 O42 C22 C20 174.6(3) . . . . ?
Al11 O44 C14 O45 -3.7(6) . . . . ?
Al11 O44 C14 C30 178.6(3) . . . . ?
Al12 O49 C16 O48 -3.2(6) . . . . ?
Al12 O49 C16 C33 176.5(3) . . . . ?
Al12 O51 C23 O56 -3.2(8) . . . . ?
Al12 O51 C23 C38 177.0(4) . . . . ?
Al13 O55 C22 O42 6.1(7) . . . . ?
Al13 O55 C22 C20 -174.1(3) . . . . ?
Al13 O58 C25 O57 -2.0(8) . . . . ?
Al13 O58 C25 C37 177.3(4) . . . . ?
Al14 O56 C23 O51 -1.7(8) . . . . ?
Al14 O56 C23 C38 178.1(4) . . . . ?
Al14 O60 C36 O59 1.4(9) . . . . ?
Al14 O60 C36 C44 -178.8(4) . . . . ?
Al15 O57 C25 O58 3.4(8) . . . . ?
Al15 O57 C25 C37 -175.8(4) . . . . ?
Al15 O59 C36 O60 -2.9(9) . . . . ?
Al15 O59 C36 C44 177.3(4) . . . . ?
O12 Al6 O16 Al8 -17.08(13) . . . . ?
O12 Al6 O16 C35 164.8(4) . . . . ?
O12 Al6 O20 Al11 114.97(14) . . . . ?
O12 Al6 O20 C7A -39.5(6) . . . . ?
O12 Al6 O20 C7B -107.5(13) . . . . ?
O12 Al6 O28 Al11 -113.56(14) . . . . ?
O12 Al6 O28 C27A 101.7(4) . . . . ?
O12 Al6 O28 C27B 69(2) . . . . ?
O12 Al8 O16 Al6 17.02(13) . . . . ?
O12 Al8 O16 C35 -165.0(5) . . . . ?
O12 Al8 O25 Al7 112.71(14) . . . . ?
O12 Al8 O25 C26A -99.1(9) . . . . ?
O12 Al8 O25 C26B -95.2(14) . . . . ?
O12 Al8 O35 Al7 -112.95(14) . . . . ?
O12 Al8 O35 C54A 108.9(6) . . . . ?
O12 Al8 O35 C54B 33.4(12) . . . . ?
O16 Al6 O12 Al8 16.89(13) . . . . ?
O16 Al6 O12 C40A 158.8(4) . . . . ?
O16 Al6 O12 C40B -128(3) . . . . ?
O16 Al6 O20 Al11 -166.62(13) . . . . ?
O16 Al6 O20 C7A 38.9(6) . . . . ?
O16 Al6 O20 C7B -29.1(13) . . . . ?
O16 Al8 O12 Al6 -16.91(13) . . . . ?
O16 Al8 O12 C40A -157.6(4) . . . . ?
O16 Al8 O12 C40B 127(3) . . . . ?
O16 Al8 O35 Al7 168.77(14) . . . . ?
O16 Al8 O35 C54A 30.6(6) . . . . ?
O16 Al8 O35 C54B -44.8(12) . . . . ?
O20 Al6 O12 Al8 112.42(14) . . . . ?
O20 Al6 O12 C40A -105.7(4) . . . . ?
O20 Al6 O12 C40B -32(3) . . . . ?
O20 Al6 O16 Al8 -113.54(14) . . . . ?
O20 Al6 O16 C35 68.4(4) . . . . ?
O20 Al6 O28 Al11 -17.48(12) . . . . ?
O20 Al6 O28 C27A -162.3(5) . . . . ?
O20 Al6 O28 C27B 165(2) . . . . ?
O20 Al11 O28 Al6 17.51(13) . . . . ?
O20 Al11 O28 C27A 162.7(5) . . . . ?
O20 Al11 O28 C27B -165(3) . . . . ?
O20 Al11 O31 Al13 -113.46(14) . . . . ?
O20 Al11 O31 C51A 102.2(6) . . . . ?
O20 Al11 O31 C51B 46.8(10) . . . . ?
O20 Al11 O46 Al13 112.89(14) . . . . ?
O20 Al11 O46 C41 -68.3(4) . . . . ?
O21 Al7 O25 Al8 -111.09(14) . . . . ?
O21 Al7 O25 C26A 103.1(11) . . . . ?
O21 Al7 O25 C26B 95.2(14) . . . . ?
O21 Al7 O33 Al9 -16.60(14) . . . . ?
O21 Al7 O33 C46 -159.7(5) . . . . ?
O21 Al7 O33 C0BA 159.8(13) . . . . ?
O21 Al7 O35 Al8 115.77(14) . . . . ?
O21 Al7 O35 C54A -105.4(6) . . . . ?
O21 Al7 O35 C54B -29.0(12) . . . . ?
O21 Al9 O23 Al10 -114.57(14) . . . . ?
O21 Al9 O23 C55A 36.0(7) . . . . ?
O21 Al9 O23 C55B 97.6(10) . . . . ?
O21 Al9 O33 Al7 16.55(14) . . . . ?
O21 Al9 O33 C46 156.9(6) . . . . ?
O21 Al9 O33 C0BA -160.2(12) . . . . ?
O21 Al9 O39 Al10 112.91(14) . . . . ?
O21 Al9 O39 C48 -90.4(6) . . . . ?
O23 Al9 O21 Al7 -114.93(14) . . . . ?
O23 Al9 O21 C5A 97.2(6) . . . . ?
O23 Al9 O21 C5B 42.8(9) . . . . ?
O23 Al9 O33 Al7 112.25(15) . . . . ?
O23 Al9 O33 C46 -107.4(6) . . . . ?
O23 Al9 O33 C0BA -64.5(12) . . . . ?
O23 Al9 O39 Al10 17.07(13) . . . . ?
O23 Al9 O39 C48 173.8(6) . . . . ?
O23 Al10 O38 Al12 115.25(14) . . . . ?
O23 Al10 O38 C49A -106.3(5) . . . . ?
O23 Al10 O38 C49B -35.3(14) . . . . ?
O23 Al10 O39 Al9 -17.16(13) . . . . ?
O23 Al10 O39 C48 -174.0(6) . . . . ?
O23 Al10 O41 Al12 -112.15(14) . . . . ?
O23 Al10 O41 C42 72.4(5) . . . . ?
O25 Al7 O21 Al9 -168.43(13) . . . . ?
O25 Al7 O21 C5A -21.5(6) . . . . ?
O25 Al7 O21 C5B 33.7(9) . . . . ?
O25 Al7 O35 Al8 16.87(13) . . . . ?
O25 Al7 O35 C54A 155.7(6) . . . . ?
O25 Al7 O35 C54B -127.9(12) . . . . ?
O25 Al8 O12 Al6 168.41(13) . . . . ?
O25 Al8 O12 C40A 27.7(4) . . . . ?
O25 Al8 O12 C40B -47(3) . . . . ?
O25 Al8 O35 Al7 -16.93(13) . . . . ?
O25 Al8 O35 C54A -155.1(6) . . . . ?
O25 Al8 O35 C54B 129.5(12) . . . . ?
O26 Al8 O12 Al6 7.0(8) . . . . ?
O26 Al8 O12 C40A -133.7(7) . . . . ?
O26 Al8 O12 C40B 151(3) . . . . ?
O26 Al8 O16 Al6 -158.35(14) . . . . ?
O26 Al8 O16 C35 19.7(5) . . . . ?
O26 Al8 O25 Al7 -70.94(15) . . . . ?
O26 Al8 O25 C26A 77.3(9) . . . . ?
O26 Al8 O25 C26B 81.2(14) . . . . ?
O26 Al8 O35 Al7 76.95(14) . . . . ?
O26 Al8 O35 C54A -61.2(6) . . . . ?
O26 Al8 O35 C54B -136.7(12) . . . . ?
O27 Al8 O12 Al6 76.28(14) . . . . ?
O27 Al8 O12 C40A -64.4(4) . . . . ?
O27 Al8 O12 C40B -139(3) . . . . ?
O27 Al8 O16 Al6 -71.86(15) . . . . ?
O27 Al8 O16 C35 106.1(5) . . . . ?
O27 Al8 O25 Al7 -157.45(14) . . . . ?
O27 Al8 O25 C26A -9.2(9) . . . . ?
O27 Al8 O25 C26B -5.3(14) . . . . ?
O27 Al8 O35 Al7 13.4(8) . . . . ?
O27 Al8 O35 C54A -124.8(9) . . . . ?
O27 Al8 O35 C54B 159.8(13) . . . . ?
O28 Al6 O12 Al8 -169.26(14) . . . . ?
O28 Al6 O12 C40A -27.4(4) . . . . ?
O28 Al6 O12 C40B 46(3) . . . . ?
O28 Al6 O20 Al11 17.77(13) . . . . ?
O28 Al6 O20 C7A -136.7(6) . . . . ?
O28 Al6 O20 C7B 155.3(13) . . . . ?
O28 Al11 O20 Al6 -17.79(13) . . . . ?
O28 Al11 O20 C7A 136.4(6) . . . . ?
O28 Al11 O20 C7B -157.2(13) . . . . ?
O28 Al11 O31 Al13 167.97(13) . . . . ?
O28 Al11 O31 C51A 23.6(6) . . . . ?
O28 Al11 O31 C51B -31.8(10) . . . . ?
O29 Al6 O12 Al8 -76.88(14) . . . . ?
O29 Al6 O12 C40A 65.0(4) . . . . ?
O29 Al6 O12 C40B 138(3) . . . . ?
O29 Al6 O16 Al8 71.06(15) . . . . ?
O29 Al6 O16 C35 -107.0(4) . . . . ?
O29 Al6 O20 Al11 -10.4(8) . . . . ?
O29 Al6 O20 C7A -164.9(8) . . . . ?
O29 Al6 O20 C7B 127.1(15) . . . . ?
O29 Al6 O28 Al11 157.14(13) . . . . ?
O29 Al6 O28 C27A 12.4(5) . . . . ?
O29 Al6 O28 C27B -20(2) . . . . ?
O31 Al11 O20 Al6 -117.20(14) . . . . ?
O31 Al11 O20 C7A 37.0(6) . . . . ?
O31 Al11 O20 C7B 103.4(13) . . . . ?
O31 Al11 O28 Al6 112.44(14) . . . . ?
O31 Al11 O28 C27A -102.3(5) . . . . ?
O31 Al11 O28 C27B -71(3) . . . . ?
O31 Al11 O46 Al13 17.39(13) . . . . ?
O31 Al11 O46 C41 -163.8(4) . . . . ?
O31 Al13 O46 Al11 -17.39(13) . . . . ?
O31 Al13 O46 C41 163.9(5) . . . . ?
O31 Al13 O47 Al15 115.39(15) . . . . ?
O31 Al13 O47 C60B -102.1(7) . . . . ?
O31 Al13 O47 C60A -34.2(8) . . . . ?
O31 Al13 O53 Al15 -111.77(15) . . . . ?
O31 Al13 O53 C3A 102.3(4) . . . . ?
O31 Al13 O53 C3B 36(3) . . . . ?
O32 Al7 O21 Al9 -76.25(14) . . . . ?
O32 Al7 O21 C5A 70.7(6) . . . . ?
O32 Al7 O21 C5B 125.9(9) . . . . ?
O32 Al7 O25 Al8 158.86(14) . . . . ?
O32 Al7 O25 C26A 13.0(11) . . . . ?
O32 Al7 O25 C26B 5.1(14) . . . . ?
O32 Al7 O33 Al9 72.48(16) . . . . ?
O32 Al7 O33 C46 -70.6(5) . . . . ?
O32 Al7 O33 C0BA -111.1(13) . . . . ?
O32 Al7 O35 Al8 -6.7(8) . . . . ?
O32 Al7 O35 C54A 132.2(9) . . . . ?
O32 Al7 O35 C54B -151.4(13) . . . . ?
O33 Al7 O21 Al9 16.52(14) . . . . ?
O33 Al7 O21 C5A 163.5(6) . . . . ?
O33 Al7 O21 C5B -141.3(9) . . . . ?
O33 Al7 O35 Al8 -166.25(15) . . . . ?
O33 Al7 O35 C54A -27.4(6) . . . . ?
O33 Al7 O35 C54B 49.0(12) . . . . ?
O33 Al9 O21 Al7 -16.56(14) . . . . ?
O33 Al9 O21 C5A -164.4(6) . . . . ?
O33 Al9 O21 C5B 141.2(9) . . . . ?
O33 Al9 O23 Al10 167.09(13) . . . . ?
O33 Al9 O23 C55A -42.4(6) . . . . ?
O33 Al9 O23 C55B 19.2(10) . . . . ?
O34 Al9 O21 Al7 5.3(7) . . . . ?
O34 Al9 O21 C5A -142.6(8) . . . . ?
O34 Al9 O21 C5B 163.0(11) . . . . ?
O34 Al9 O23 Al10 76.30(14) . . . . ?
O34 Al9 O23 C55A -133.2(6) . . . . ?
O34 Al9 O23 C55B -71.6(10) . . . . ?
O34 Al9 O33 Al7 -158.79(16) . . . . ?
O34 Al9 O33 C46 -18.5(6) . . . . ?
O34 Al9 O33 C0BA 24.5(12) . . . . ?
O34 Al9 O39 Al10 -71.01(15) . . . . ?
O34 Al9 O39 C48 85.7(6) . . . . ?
O35 Al7 O21 Al9 113.06(14) . . . . ?
O35 Al7 O21 C5A -100.0(6) . . . . ?
O35 Al7 O21 C5B -44.8(9) . . . . ?
O35 Al7 O25 Al8 -16.75(13) . . . . ?
O35 Al7 O25 C26A -162.6(11) . . . . ?
O35 Al7 O25 C26B -170.5(14) . . . . ?
O35 Al7 O33 Al9 -111.37(15) . . . . ?
O35 Al7 O33 C46 105.6(5) . . . . ?
O35 Al7 O33 C0BA 65.1(13) . . . . ?
O35 Al8 O12 Al6 -113.06(14) . . . . ?
O35 Al8 O12 C40A 106.2(4) . . . . ?
O35 Al8 O12 C40B 31(3) . . . . ?
O35 Al8 O16 Al6 112.95(14) . . . . ?
O35 Al8 O16 C35 -69.0(5) . . . . ?
O35 Al8 O25 Al7 16.72(13) . . . . ?
O35 Al8 O25 C26A 164.9(9) . . . . ?
O35 Al8 O25 C26B 168.8(14) . . . . ?
O36 Al12 O38 Al10 -111.62(15) . . . . ?
O36 Al12 O38 C49A 107.2(4) . . . . ?
O36 Al12 O38 C49B 38.7(13) . . . . ?
O36 Al12 O41 Al10 112.98(15) . . . . ?
O36 Al12 O41 C42 -71.4(5) . . . . ?
O36 Al12 O52 Al14 16.55(14) . . . . ?
O36 Al12 O52 C45A 166.3(6) . . . . ?
O36 Al12 O52 C45B -151(2) . . . . ?
O36 Al14 O50 Al15 112.98(16) . . . . ?
O36 Al14 O50 C50A -108.3(4) . . . . ?
O36 Al14 O50 C50B -37.7(15) . . . . ?
O36 Al14 O52 Al12 -16.64(14) . . . . ?
O36 Al14 O52 C45A -166.3(6) . . . . ?
O36 Al14 O52 C45B 151.0(19) . . . . ?
O36 Al14 O54 Al15 -113.48(16) . . . . ?
O36 Al14 O54 C39 68.3(5) . . . . ?
O37 Al7 O21 Al9 -6.9(7) . . . . ?
O37 Al7 O21 C5A 140.0(8) . . . . ?
O37 Al7 O21 C5B -164.8(10) . . . . ?
O37 Al7 O25 Al8 72.89(15) . . . . ?
O37 Al7 O25 C26A -72.9(11) . . . . ?
O37 Al7 O25 C26B -80.8(14) . . . . ?
O37 Al7 O33 Al9 158.41(15) . . . . ?
O37 Al7 O33 C46 15.3(5) . . . . ?
O37 Al7 O33 C0BA -25.2(13) . . . . ?
O37 Al7 O35 Al8 -75.16(15) . . . . ?
O37 Al7 O35 C54A 63.7(6) . . . . ?
O37 Al7 O35 C54B 140.1(12) . . . . ?
O38 Al10 O23 Al9 114.78(14) . . . . ?
O38 Al10 O23 C55A -37.2(6) . . . . ?
O38 Al10 O23 C55B -104.2(13) . . . . ?
O38 Al10 O39 Al9 -112.62(14) . . . . ?
O38 Al10 O39 C48 90.6(6) . . . . ?
O38 Al10 O41 Al12 -16.82(14) . . . . ?
O38 Al10 O41 C42 167.7(5) . . . . ?
O38 Al12 O36 Al14 -115.89(15) . . . . ?
O38 Al12 O36 C61B 101.6(7) . . . . ?
O38 Al12 O36 C61A 26.7(7) . . . . ?
O38 Al12 O41 Al10 16.87(14) . . . . ?
O38 Al12 O41 C42 -167.5(5) . . . . ?
O38 Al12 O52 Al14 111.83(16) . . . . ?
O38 Al12 O52 C45A -98.4(6) . . . . ?
O38 Al12 O52 C45B -56(2) . . . . ?
O39 Al9 O21 Al7 167.07(14) . . . . ?
O39 Al9 O21 C5A 19.2(6) . . . . ?
O39 Al9 O21 C5B -35.2(9) . . . . ?
O39 Al9 O23 Al10 -17.05(13) . . . . ?
O39 Al9 O23 C55A 133.5(6) . . . . ?
O39 Al9 O23 C55B -164.9(10) . . . . ?
O39 Al10 O23 Al9 17.04(13) . . . . ?
O39 Al10 O23 C55A -134.9(6) . . . . ?
O39 Al10 O23 C55B 158.1(13) . . . . ?
O39 Al10 O38 Al12 -166.49(14) . . . . ?
O39 Al10 O38 C49A -28.1(5) . . . . ?
O39 Al10 O38 C49B 42.9(14) . . . . ?
O40 Al10 O23 Al9 -75.90(14) . . . . ?
O40 Al10 O23 C55A 132.1(6) . . . . ?
O40 Al10 O23 C55B 65.2(13) . . . . ?
O40 Al10 O38 Al12 -7.8(7) . . . . ?
O40 Al10 O38 C49A 130.6(7) . . . . ?
O40 Al10 O38 C49B -158.4(14) . . . . ?
O40 Al10 O39 Al9 71.99(15) . . . . ?
O40 Al10 O39 C48 -84.8(6) . . . . ?
O40 Al10 O41 Al12 157.95(15) . . . . ?
O40 Al10 O41 C42 -17.5(5) . . . . ?
O41 Al10 O23 Al9 -166.54(13) . . . . ?
O41 Al10 O23 C55A 41.5(6) . . . . ?
O41 Al10 O23 C55B -25.5(13) . . . . ?
O41 Al10 O38 Al12 16.59(14) . . . . ?
O41 Al10 O38 C49A 155.0(5) . . . . ?
O41 Al10 O38 C49B -134.0(14) . . . . ?
O41 Al12 O36 Al14 165.70(14) . . . . ?
O41 Al12 O36 C61B 23.2(7) . . . . ?
O41 Al12 O36 C61A -51.7(7) . . . . ?
O41 Al12 O38 Al10 -16.56(14) . . . . ?
O41 Al12 O38 C49A -157.7(4) . . . . ?
O41 Al12 O38 C49B 133.7(13) . . . . ?
O42 Al11 O20 Al6 2.2(8) . . . . ?
O42 Al11 O20 C7A 156.4(8) . . . . ?
O42 Al11 O20 C7B -137.2(15) . . . . ?
O42 Al11 O28 Al6 -158.50(14) . . . . ?
O42 Al11 O28 C27A -13.3(5) . . . . ?
O42 Al11 O28 C27B 19(3) . . . . ?
O42 Al11 O31 Al13 76.75(14) . . . . ?
O42 Al11 O31 C51A -67.6(6) . . . . ?
O42 Al11 O31 C51B -123.0(10) . . . . ?
O42 Al11 O46 Al13 -70.60(15) . . . . ?
O42 Al11 O46 C41 108.2(4) . . . . ?
O43 Al9 O21 Al7 74.89(15) . . . . ?
O43 Al9 O21 C5A -72.9(6) . . . . ?
O43 Al9 O21 C5B -127.4(9) . . . . ?
O43 Al9 O23 Al10 12.5(7) . . . . ?
O43 Al9 O23 C55A 163.1(8) . . . . ?
O43 Al9 O23 C55B -135.4(12) . . . . ?
O43 Al9 O33 Al7 -73.02(15) . . . . ?
O43 Al9 O33 C46 67.3(6) . . . . ?
O43 Al9 O33 C0BA 110.3(12) . . . . ?
O43 Al9 O39 Al10 -156.87(14) . . . . ?
O43 Al9 O39 C48 -0.1(6) . . . . ?
O44 Al11 O20 Al6 74.67(15) . . . . ?
O44 Al11 O20 C7A -131.2(6) . . . . ?
O44 Al11 O20 C7B -64.8(13) . . . . ?
O44 Al11 O28 Al6 -72.31(14) . . . . ?
O44 Al11 O28 C27A 72.9(5) . . . . ?
O44 Al11 O28 C27B 105(3) . . . . ?
O44 Al11 O31 Al13 8.0(6) . . . . ?
O44 Al11 O31 C51A -136.3(8) . . . . ?
O44 Al11 O31 C51B 168.2(11) . . . . ?
O44 Al11 O46 Al13 -156.73(15) . . . . ?
O44 Al11 O46 C41 22.1(4) . . . . ?
O45 Al6 O12 Al8 -13.8(7) . . . . ?
O45 Al6 O12 C40A 128.1(7) . . . . ?
O45 Al6 O12 C40B -159(3) . . . . ?
O45 Al6 O16 Al8 156.31(15) . . . . ?
O45 Al6 O16 C35 -21.8(4) . . . . ?
O45 Al6 O20 Al11 -75.50(14) . . . . ?
O45 Al6 O20 C7A 130.0(6) . . . . ?
O45 Al6 O20 C7B 62.0(13) . . . . ?
O45 Al6 O28 Al11 71.82(15) . . . . ?
O45 Al6 O28 C27A -73.0(5) . . . . ?
O45 Al6 O28 C27B -106(2) . . . . ?
O46 Al11 O20 Al6 164.87(14) . . . . ?
O46 Al11 O20 C7A -41.0(6) . . . . ?
O46 Al11 O20 C7B 25.4(13) . . . . ?
O46 Al11 O31 Al13 -17.10(13) . . . . ?
O46 Al11 O31 C51A -161.4(6) . . . . ?
O46 Al11 O31 C51B 143.1(10) . . . . ?
O46 Al13 O31 Al11 17.14(13) . . . . ?
O46 Al13 O31 C51A 163.0(6) . . . . ?
O46 Al13 O31 C51B -142.6(11) . . . . ?
O46 Al13 O47 Al15 -166.38(14) . . . . ?
O46 Al13 O47 C60B -23.9(7) . . . . ?
O46 Al13 O47 C60A 44.0(8) . . . . ?
O47 Al13 O31 Al11 114.27(15) . . . . ?
O47 Al13 O31 C51A -99.9(6) . . . . ?
O47 Al13 O31 C51B -45.5(11) . . . . ?
O47 Al13 O46 Al11 -113.28(15) . . . . ?
O47 Al13 O46 C41 68.0(5) . . . . ?
O47 Al13 O53 Al15 -16.24(14) . . . . ?
O47 Al13 O53 C3A -162.1(4) . . . . ?
O47 Al13 O53 C3B 132(3) . . . . ?
O47 Al15 O50 Al14 -114.24(16) . . . . ?
O47 Al15 O50 C50A 108.4(5) . . . . ?
O47 Al15 O50 C50B 37.1(14) . . . . ?
O47 Al15 O53 Al13 16.26(14) . . . . ?
O47 Al15 O53 C3A 162.6(4) . . . . ?
O47 Al15 O53 C3B -127(3) . . . . ?
O47 Al15 O54 Al14 112.34(16) . . . . ?
O47 Al15 O54 C39 -69.4(5) . . . . ?
O48 Al10 O23 Al9 -5.2(7) . . . . ?
O48 Al10 O23 C55A -157.2(8) . . . . ?
O48 Al10 O23 C55B 135.9(14) . . . . ?
O48 Al10 O38 Al12 -75.95(15) . . . . ?
O48 Al10 O38 C49A 62.5(5) . . . . ?
O48 Al10 O38 C49B 133.5(14) . . . . ?
O48 Al10 O39 Al9 157.98(14) . . . . ?
O48 Al10 O39 C48 1.2(6) . . . . ?
O48 Al10 O41 Al12 71.96(15) . . . . ?
O48 Al10 O41 C42 -103.5(5) . . . . ?
O49 Al12 O36 Al14 6.4(8) . . . . ?
O49 Al12 O36 C61B -136.1(10) . . . . ?
O49 Al12 O36 C61A 149.1(10) . . . . ?
O49 Al12 O38 Al10 77.83(15) . . . . ?
O49 Al12 O38 C49A -63.3(4) . . . . ?
O49 Al12 O38 C49B -131.9(13) . . . . ?
O49 Al12 O41 Al10 -70.97(15) . . . . ?
O49 Al12 O41 C42 104.7(5) . . . . ?
O49 Al12 O52 Al14 -159.06(16) . . . . ?
O49 Al12 O52 C45A -9.3(6) . . . . ?
O49 Al12 O52 C45B 33(2) . . . . ?
O50 Al14 O36 Al12 112.12(15) . . . . ?
O50 Al14 O36 C61B -106.6(7) . . . . ?
O50 Al14 O36 C61A -31.7(8) . . . . ?
O50 Al14 O52 Al12 -113.36(16) . . . . ?
O50 Al14 O52 C45A 96.9(6) . . . . ?
O50 Al14 O52 C45B 54.3(19) . . . . ?
O50 Al14 O54 Al15 -16.93(15) . . . . ?
O50 Al14 O54 C39 164.8(5) . . . . ?
O50 Al15 O47 Al13 -112.58(15) . . . . ?
O50 Al15 O47 C60B 107.1(7) . . . . ?
O50 Al15 O47 C60A 37.1(8) . . . . ?
O50 Al15 O53 Al13 111.89(16) . . . . ?
O50 Al15 O53 C3A -101.8(4) . . . . ?
O50 Al15 O53 C3B -31(3) . . . . ?
O50 Al15 O54 Al14 16.94(15) . . . . ?
O50 Al15 O54 C39 -164.8(5) . . . . ?
O51 Al12 O36 Al14 74.42(16) . . . . ?
O51 Al12 O36 C61B -68.1(7) . . . . ?
O51 Al12 O36 C61A -143.0(7) . . . . ?
O51 Al12 O38 Al10 14.5(8) . . . . ?
O51 Al12 O38 C49A -126.6(8) . . . . ?
O51 Al12 O38 C49B 164.8(14) . . . . ?
O51 Al12 O41 Al10 -156.57(15) . . . . ?
O51 Al12 O41 C42 19.1(5) . . . . ?
O51 Al12 O52 Al14 -73.49(16) . . . . ?
O51 Al12 O52 C45A 76.3(6) . . . . ?
O51 Al12 O52 C45B 119(2) . . . . ?
O52 Al12 O36 Al14 -16.79(15) . . . . ?
O52 Al12 O36 C61B -159.3(7) . . . . ?
O52 Al12 O36 C61A 125.8(7) . . . . ?
O52 Al12 O38 Al10 169.74(15) . . . . ?
O52 Al12 O38 C49A 28.6(5) . . . . ?
O52 Al12 O38 C49B -40.0(13) . . . . ?
O52 Al14 O36 Al12 16.71(14) . . . . ?
O52 Al14 O36 C61B 158.0(7) . . . . ?
O52 Al14 O36 C61A -127.2(8) . . . . ?
O52 Al14 O50 Al15 -168.64(16) . . . . ?
O52 Al14 O50 C50A -29.9(5) . . . . ?
O52 Al14 O50 C50B 40.7(15) . . . . ?
O53 Al13 O31 Al11 -167.12(14) . . . . ?
O53 Al13 O31 C51A -21.3(6) . . . . ?
O53 Al13 O31 C51B 33.1(11) . . . . ?
O53 Al13 O47 Al15 16.35(15) . . . . ?
O53 Al13 O47 C60B 158.9(7) . . . . ?
O53 Al13 O47 C60A -133.3(8) . . . . ?
O53 Al15 O47 Al13 -16.35(15) . . . . ?
O53 Al15 O47 C60B -156.7(7) . . . . ?
O53 Al15 O47 C60A 133.3(8) . . . . ?
O53 Al15 O50 Al14 167.37(16) . . . . ?
O53 Al15 O50 C50A 30.1(5) . . . . ?
O53 Al15 O50 C50B -41.3(14) . . . . ?
O54 Al14 O36 Al12 -169.65(14) . . . . ?
O54 Al14 O36 C61B -28.4(7) . . . . ?
O54 Al14 O36 C61A 46.5(8) . . . . ?
O54 Al14 O50 Al15 16.87(16) . . . . ?
O54 Al14 O50 C50A 155.6(5) . . . . ?
O54 Al14 O50 C50B -133.8(15) . . . . ?
O54 Al15 O47 Al13 168.97(15) . . . . ?
O54 Al15 O47 C60B 28.6(7) . . . . ?
O54 Al15 O47 C60A -41.3(8) . . . . ?
O54 Al15 O50 Al14 -16.90(16) . . . . ?
O54 Al15 O50 C50A -154.2(5) . . . . ?
O54 Al15 O50 C50B 134.4(14) . . . . ?
O55 Al13 O31 Al11 -76.59(15) . . . . ?
O55 Al13 O31 C51A 69.2(6) . . . . ?
O55 Al13 O31 C51B 123.6(11) . . . . ?
O55 Al13 O46 Al11 70.86(15) . . . . ?
O55 Al13 O46 C41 -107.9(5) . . . . ?
O55 Al13 O47 Al15 -5.5(8) . . . . ?
O55 Al13 O47 C60B 137.0(9) . . . . ?
O55 Al13 O47 C60A -155.1(10) . . . . ?
O55 Al13 O53 Al15 159.06(15) . . . . ?
O55 Al13 O53 C3A 13.2(4) . . . . ?
O55 Al13 O53 C3B -53(3) . . . . ?
O56 Al14 O36 Al12 -77.19(16) . . . . ?
O56 Al14 O36 C61B 64.1(7) . . . . ?
O56 Al14 O36 C61A 138.9(8) . . . . ?
O56 Al14 O50 Al15 -13.5(9) . . . . ?
O56 Al14 O50 C50A 125.2(9) . . . . ?
O56 Al14 O50 C50B -164.1(16) . . . . ?
O56 Al14 O52 Al12 71.50(17) . . . . ?
O56 Al14 O52 C45A -78.2(6) . . . . ?
O56 Al14 O52 C45B -120.9(19) . . . . ?
O56 Al14 O54 Al15 157.23(17) . . . . ?
O56 Al14 O54 C39 -21.0(5) . . . . ?
O57 Al15 O47 Al13 76.24(16) . . . . ?
O57 Al15 O47 C60B -64.1(7) . . . . ?
O57 Al15 O47 C60A -134.1(8) . . . . ?
O57 Al15 O50 Al14 11.3(10) . . . . ?
O57 Al15 O50 C50A -126.0(9) . . . . ?
O57 Al15 O50 C50B 162.6(16) . . . . ?
O57 Al15 O53 Al13 -72.49(17) . . . . ?
O57 Al15 O53 C3A 73.9(4) . . . . ?
O57 Al15 O53 C3B 145(3) . . . . ?
O57 Al15 O54 Al14 -157.94(17) . . . . ?
O57 Al15 O54 C39 20.3(5) . . . . ?
O58 Al13 O31 Al11 -9.4(7) . . . . ?
O58 Al13 O31 C51A 136.4(8) . . . . ?
O58 Al13 O31 C51B -169.2(12) . . . . ?
O58 Al13 O46 Al11 156.82(15) . . . . ?
O58 Al13 O46 C41 -21.9(5) . . . . ?
O58 Al13 O47 Al15 -75.43(17) . . . . ?
O58 Al13 O47 C60B 67.1(7) . . . . ?
O58 Al13 O47 C60A 135.0(8) . . . . ?
O58 Al13 O53 Al15 73.14(16) . . . . ?
O58 Al13 O53 C3A -72.8(4) . . . . ?
O58 Al13 O53 C3B -139(3) . . . . ?
O59 Al15 O47 Al13 14.2(9) . . . . ?
O59 Al15 O47 C60B -126.1(11) . . . . ?
O59 Al15 O47 C60A 163.9(11) . . . . ?
O59 Al15 O50 Al14 75.04(18) . . . . ?
O59 Al15 O50 C50A -62.3(5) . . . . ?
O59 Al15 O50 C50B -133.7(14) . . . . ?
O59 Al15 O53 Al13 -157.85(17) . . . . ?
O59 Al15 O53 C3A -11.5(4) . . . . ?
O59 Al15 O53 C3B 59(3) . . . . ?
O59 Al15 O54 Al14 -72.59(18) . . . . ?
O59 Al15 O54 C39 105.7(5) . . . . ?
O60 Al14 O36 Al12 -18.1(9) . . . . ?
O60 Al14 O36 C61B 123.2(10) . . . . ?
O60 Al14 O36 C61A -161.9(11) . . . . ?
O60 Al14 O50 Al15 -76.05(18) . . . . ?
O60 Al14 O50 C50A 62.7(5) . . . . ?
O60 Al14 O50 C50B 133.3(15) . . . . ?
O60 Al14 O52 Al12 156.63(17) . . . . ?
O60 Al14 O52 C45A 6.9(6) . . . . ?
O60 Al14 O52 C45B -35.7(19) . . . . ?
O60 Al14 O54 Al15 72.14(18) . . . . ?
O60 Al14 O54 C39 -106.1(5) . . . . ?

loop_
_platon_squeeze_void_nr
_platon_squeeze_void_average_x
_platon_squeeze_void_average_y
_platon_squeeze_void_average_z
_platon_squeeze_void_volume
_platon_squeeze_void_count_electrons
_platon_squeeze_void_content
1 0.439 0.498 0.124 34 6 ' '
2 0.801 0.455 0.205 15 1 ' '
3 0.200 0.955 0.295 15 1 ' '
4 0.562 0.998 0.376 34 6 ' '
5 0.439 1.002 0.624 34 6 ' '
6 0.801 0.045 0.705 14 1 ' '
7 0.200 0.545 0.795 15 1 ' '
8 0.562 0.502 0.876 34 6 ' '
